data_1518522
loop_
_publ_author_name
'Yoshida, Takuya'
'Yasuda, Yuta'
'Nagashima, Eri'
'Arai, Hidekazu'
'Matsunaga, Satoshi'
'Nomiya, Kenji'

_publ_section_title
;
 Various Oxygen-Centered Phosphanegold(I) Cluster Cations Formed by
 Polyoxometalate (POM)-Mediated Clusterization: Effects of POMs and
 Phosphanes
;
_journal_issue 4
_journal_name_full Inorganics
_journal_page_first 660
_journal_paper_doi 10.3390/inorganics2040660
_journal_volume 2
_journal_year 2014
_chemical_formula_sum 'C108 H73 Au6 F18 Mo12 O42 P7'
_chemical_formula_weight 4934.53
_chemical_name_systematic
; 
 ? 
;
_space_group_IT_number 2
_symmetry_cell_setting triclinic
_symmetry_space_group_name_Hall '-P 1'
_symmetry_space_group_name_H-M 'P -1'
_atom_sites_solution_hydrogens geom
_atom_sites_solution_primary direct
_atom_sites_solution_secondary difmap
_audit_creation_method SHELXL-97
_cell_angle_alpha 99.801(2)
_cell_angle_beta 99.153(2)
_cell_angle_gamma 104.963(2)
_cell_formula_units_Z 4
_cell_length_a 16.191(2)
_cell_length_b 29.165(4)
_cell_length_c 35.365(4)
_cell_measurement_reflns_used 9764
_cell_measurement_temperature 100
_cell_measurement_theta_max 28.15
_cell_measurement_theta_min 2.18
_cell_volume 15532(3)
_computing_cell_refinement 'Bruker SMART'
_computing_data_collection 'Bruker SMART'
_computing_data_reduction 'Bruker SAINT'
_computing_molecular_graphics 'Bruker SHELXTL'
_computing_publication_material 'Bruker SHELXTL'
_computing_structure_refinement 'SHELXL-97 (Sheldrick, 1997)'
_computing_structure_solution 'SHELXS-97 (Sheldrick, 1990)'
_diffrn_ambient_temperature 100
_diffrn_detector_area_resol_mean 8.366
_diffrn_measured_fraction_theta_full 0.929
_diffrn_measured_fraction_theta_max 0.929
_diffrn_measurement_device_type 'CCD area detector'
_diffrn_measurement_method 'phi and omega scans'
_diffrn_radiation_monochromator graphite
_diffrn_radiation_source 'fine-focus sealed tube'
_diffrn_radiation_type MoK\a
_diffrn_radiation_wavelength 0.71073
_diffrn_reflns_av_R_equivalents 0.0481
_diffrn_reflns_av_sigmaI/netI 0.0908
_diffrn_reflns_limit_h_max 21
_diffrn_reflns_limit_h_min -21
_diffrn_reflns_limit_k_max 38
_diffrn_reflns_limit_k_min -38
_diffrn_reflns_limit_l_max 46
_diffrn_reflns_limit_l_min -47
_diffrn_reflns_number 145989
_diffrn_reflns_theta_full 28.37
_diffrn_reflns_theta_max 28.37
_diffrn_reflns_theta_min 1.65
_exptl_absorpt_coefficient_mu 6.733
_exptl_absorpt_correction_T_max 0.6500
_exptl_absorpt_correction_T_min 0.2372
_exptl_absorpt_correction_type empirical
_exptl_absorpt_process_details 'SADABS; Sheldrick, 1996'
_exptl_crystal_colour orange-yellow
_exptl_crystal_density_diffrn 2.110
_exptl_crystal_density_meas 0
_exptl_crystal_density_method 'not measured'
_exptl_crystal_description rod
_exptl_crystal_F_000 9208
_exptl_crystal_size_max 0.30
_exptl_crystal_size_mid 0.08
_exptl_crystal_size_min 0.07
_refine_diff_density_max 4.830
_refine_diff_density_min -2.340
_refine_diff_density_rms 0.290
_refine_ls_extinction_method none
_refine_ls_goodness_of_fit_ref 1.027
_refine_ls_hydrogen_treatment mixed
_refine_ls_matrix_type full
_refine_ls_number_parameters 3611
_refine_ls_number_reflns 72271
_refine_ls_number_restraints 42
_refine_ls_restrained_S_all 1.028
_refine_ls_R_factor_all 0.1077
_refine_ls_R_factor_gt 0.0723
_refine_ls_shift/su_max 0.799
_refine_ls_shift/su_mean 0.000
_refine_ls_structure_factor_coef Fsqd
_refine_ls_weighting_details 'calc w=1/[\s^2^(Fo^2^)+(0.0683P)^2^+275.6782P] where P=(Fo^2^+2Fc^2^)/3'
_refine_ls_weighting_scheme calc
_refine_ls_wR_factor_gt 0.1625
_refine_ls_wR_factor_ref 0.1753
_reflns_number_gt 48514
_reflns_number_total 72271
_reflns_threshold_expression >2sigma(I)
_cod_data_source_file 1.cif
_cod_data_source_block ty041sp-1sq
_cod_depositor_comments
;
The following automatic conversions were performed:

'_symmetry_cell_setting' value 'Triclinic' changed to 'triclinic'
according to
/usr/data/users/saulius/crontab/automatic-downloads/current/MDPI/lib/dictionaries/cif_core.dic
dictionary named 'cif_core.dic' version 2.4.2 from 2011-04-26.

Automatic conversion script
Id: cif_fix_values 2935 2014-11-11 08:27:57Z andrius 

2019-08-10
Z value and formula fixed to values more according to usual
chemical conventions.                 miguel
;
_cod_original_formula_sum 'C216 H146 Au12 F36 Mo24 O84 P14'
_cod_original_formula_weight 9869.07
_cod_original_formula_units_Z 2
_cod_original_cell_volume 15533(3)
_cod_original_sg_symbol_H-M P-1
_cod_database_code 1518522

loop_
_symmetry_equiv_pos_as_xyz
'x, y, z'
'-x, -y, -z'

loop_
_atom_site_label
_atom_site_type_symbol
_atom_site_fract_x
_atom_site_fract_y
_atom_site_fract_z
_atom_site_U_iso_or_equiv
_atom_site_adp_type
_atom_site_occupancy
_atom_site_symmetry_multiplicity
_atom_site_calc_flag
_atom_site_refinement_flags
_atom_site_disorder_assembly
_atom_site_disorder_group
Au1 Au 0.19697(3) 0.447023(18) 0.333303(14) 0.02079(10) Uani 1 1 d . . .
Au2 Au 0.25726(3) 0.378939(19) 0.375845(14) 0.02281(11) Uani 1 1 d . . .
Au3 Au 0.38645(3) 0.478937(19) 0.354568(14) 0.02278(11) Uani 1 1 d . . .
Au4 Au 0.23728(3) 0.385498(17) 0.271338(14) 0.02062(10) Uani 1 1 d . . .
Au5 Au 0.34347(3) 0.074776(16) 0.224177(15) 0.02024(10) Uani 1 1 d . . .
Au6 Au 0.51021(3) 0.082974(17) 0.195263(14) 0.02004(10) Uani 1 1 d . . .
Au7 Au 0.37379(3) -0.011325(18) 0.269247(16) 0.02413(11) Uani 1 1 d . . .
Au8 Au 0.54755(3) -0.000222(17) 0.244812(16) 0.02408(11) Uani 1 1 d . . .
Au9 Au 0.71968(3) 0.639902(18) 0.133286(16) 0.02372(11) Uani 1 1 d . . .
Au10 Au 0.52809(3) 0.607924(16) 0.112480(14) 0.01945(10) Uani 1 1 d . . .
Au11 Au 0.66928(3) 0.698098(17) 0.194417(15) 0.02270(11) Uani 1 1 d . . .
Au12 Au 0.65880(3) 0.713901(17) 0.091826(14) 0.02007(10) Uani 1 1 d . . .
C1 C 0.0493(8) 0.4882(4) 0.3747(4) 0.023(3) Uani 1 1 d . . .
C2 C 0.1009(11) 0.4899(7) 0.4105(5) 0.049(5) Uani 1 1 d . A .
H2 H 0.1594 0.4885 0.4129 0.059 Uiso 1 1 calc R . .
C3 C 0.0611(13) 0.4939(8) 0.4431(6) 0.064(6) Uani 1 1 d . . .
C4 C -0.0225(10) 0.4940(6) 0.4404(5) 0.040(4) Uani 1 1 d . A .
H4 H -0.0476 0.4942 0.4629 0.048 Uiso 1 1 calc R . .
C5 C -0.0695(10) 0.4938(7) 0.4063(5) 0.046(4) Uani 1 1 d . . .
C6 C -0.0355(8) 0.4897(5) 0.3718(4) 0.030(3) Uani 1 1 d . A .
H6 H -0.0707 0.4880 0.3471 0.036 Uiso 1 1 calc R . .
C7 C 0.0085(8) 0.4618(4) 0.2909(4) 0.023(3) Uani 1 1 d . . .
C8 C -0.0298(8) 0.4929(5) 0.2730(4) 0.023(3) Uani 1 1 d . . .
H8 H -0.0074 0.5272 0.2822 0.028 Uiso 1 1 calc R . .
C9 C -0.1002(10) 0.4728(6) 0.2421(4) 0.034(3) Uani 1 1 d . . .
C10 C -0.1365(9) 0.4226(6) 0.2292(4) 0.032(3) Uani 1 1 d . . .
H10 H -0.1876 0.4093 0.2088 0.038 Uiso 1 1 calc R . .
C11 C -0.0961(8) 0.3922(5) 0.2468(4) 0.025(3) Uani 1 1 d U . .
H11 H -0.1183 0.3579 0.2377 0.030 Uiso 1 1 calc R . .
C12 C -0.0234(8) 0.4121(5) 0.2776(4) 0.023(3) Uani 1 1 d . . .
H12 H 0.0041 0.3915 0.2895 0.027 Uiso 1 1 calc R . .
C13 C 0.1469(8) 0.5509(5) 0.3329(4) 0.028(3) Uani 1 1 d . . .
C14 C 0.1942(10) 0.5591(6) 0.3023(5) 0.042(4) Uani 1 1 d . A .
H14 H 0.2018 0.5331 0.2843 0.050 Uiso 1 1 calc R . .
C15 C 0.2278(11) 0.6071(8) 0.3009(6) 0.059(6) Uani 1 1 d . . .
C16 C 0.2215(12) 0.6442(7) 0.3281(6) 0.059(5) Uani 1 1 d . A .
H16 H 0.2478 0.6768 0.3267 0.071 Uiso 1 1 calc R . .
C17 C 0.1783(14) 0.6356(7) 0.3572(7) 0.067(6) Uani 1 1 d . . .
C18 C 0.1412(10) 0.5886(5) 0.3594(6) 0.047(4) Uani 1 1 d . A .
H18 H 0.1111 0.5824 0.3798 0.056 Uiso 1 1 calc R . .
C19 C 0.2605(9) 0.4090(6) 0.4693(4) 0.033(3) Uani 1 1 d . . .
C20 C 0.2052(9) 0.4179(6) 0.4942(4) 0.038(4) Uani 1 1 d . A .
H20 H 0.1494 0.3954 0.4916 0.046 Uiso 1 1 calc R . .
C21 C 0.2346(12) 0.4611(7) 0.5233(5) 0.051(5) Uani 1 1 d . . .
C22 C 0.3161(12) 0.4947(7) 0.5278(5) 0.052(5) Uani 1 1 d . A .
H22 H 0.3342 0.5239 0.5475 0.063 Uiso 1 1 calc R . .
C23 C 0.3703(13) 0.4847(7) 0.5028(5) 0.056(5) Uani 1 1 d . . .
C24 C 0.3401(8) 0.4408(5) 0.4724(4) 0.028(3) Uani 1 1 d . A .
H24 H 0.3758 0.4342 0.4545 0.034 Uiso 1 1 calc R . .
C25 C 0.2738(9) 0.3107(5) 0.4438(5) 0.034(3) Uani 1 1 d . . .
C26 C 0.2979(12) 0.3128(6) 0.4829(5) 0.051(5) Uani 1 1 d . . .
H26 H 0.2889 0.3367 0.5023 0.061 Uiso 1 1 calc R . .
C27 C 0.3374(14) 0.2769(7) 0.4926(5) 0.060(5) Uani 1 1 d . . .
C28 C 0.3528(11) 0.2433(6) 0.4660(5) 0.049(4) Uani 1 1 d . . .
H28 H 0.3825 0.2210 0.4734 0.058 Uiso 1 1 calc R . .
C29 C 0.3219(12) 0.2430(6) 0.4257(5) 0.046(4) Uani 1 1 d . . .
H29 H 0.3282 0.2187 0.4058 0.055 Uiso 1 1 calc R . .
C30 C 0.2852(10) 0.2754(5) 0.4157(5) 0.036(3) Uani 1 1 d . . .
H30 H 0.2662 0.2745 0.3887 0.044 Uiso 1 1 calc R . .
C31 C 0.1059(8) 0.3331(5) 0.4264(4) 0.030(3) Uani 1 1 d . . .
C32 C 0.0718(13) 0.2947(8) 0.4413(6) 0.067(6) Uani 1 1 d . . .
H32 H 0.1070 0.2759 0.4508 0.081 Uiso 1 1 calc R . .
C33 C -0.0160(15) 0.2837(11) 0.4423(8) 0.100(10) Uani 1 1 d . . .
C34 C -0.0697(11) 0.3093(9) 0.4287(6) 0.073(7) Uani 1 1 d . . .
H34 H -0.1294 0.3012 0.4307 0.087 Uiso 1 1 calc R . .
C35 C -0.0340(10) 0.3479(7) 0.4117(5) 0.049(4) Uani 1 1 d . . .
H35 H -0.0695 0.3661 0.4013 0.059 Uiso 1 1 calc R . .
C36 C 0.0526(9) 0.3591(6) 0.4103(4) 0.037(4) Uani 1 1 d . . .
H36 H 0.0770 0.3847 0.3982 0.045 Uiso 1 1 calc R . .
C37 C 0.4537(8) 0.6005(5) 0.3547(4) 0.028(3) Uani 1 1 d . . .
C38 C 0.4501(10) 0.6453(6) 0.3728(6) 0.049(4) Uani 1 1 d . . .
H38 H 0.4467 0.6520 0.3997 0.059 Uiso 1 1 calc R . .
C39 C 0.4514(14) 0.6797(7) 0.3514(6) 0.062(6) Uani 1 1 d . . .
C40 C 0.4592(12) 0.6745(7) 0.3143(6) 0.058(5) Uani 1 1 d . . .
H40 H 0.4654 0.7011 0.3016 0.069 Uiso 1 1 calc R . .
C41 C 0.4578(11) 0.6286(7) 0.2946(5) 0.051(4) Uani 1 1 d . . .
H41 H 0.4589 0.6228 0.2675 0.061 Uiso 1 1 calc R . .
C42 C 0.4548(10) 0.5901(7) 0.3152(5) 0.051(5) Uani 1 1 d . . .
H42 H 0.4535 0.5585 0.3022 0.062 Uiso 1 1 calc R . .
C43 C 0.5860(9) 0.5648(5) 0.3901(4) 0.034(3) Uani 1 1 d . . .
C44 C 0.6428(11) 0.6115(6) 0.4040(5) 0.048(4) Uani 1 1 d . . .
H44 H 0.6227 0.6381 0.4135 0.058 Uiso 1 1 calc R . .
C45 C 0.7307(11) 0.6175(6) 0.4034(7) 0.062(6) Uani 1 1 d . . .
C46 C 0.7638(9) 0.5809(7) 0.3914(5) 0.049(4) Uani 1 1 d . . .
H46 H 0.8242 0.5863 0.3915 0.058 Uiso 1 1 calc R . .
C47 C 0.7060(10) 0.5364(6) 0.3793(4) 0.042(4) Uani 1 1 d . . .
H47 H 0.7272 0.5098 0.3707 0.050 Uiso 1 1 calc R . .
C48 C 0.6170(9) 0.5266(6) 0.3786(4) 0.036(3) Uani 1 1 d . . .
H48 H 0.5789 0.4943 0.3704 0.043 Uiso 1 1 calc R . .
C49 C 0.4402(10) 0.5756(5) 0.4282(4) 0.033(3) Uani 1 1 d . . .
C50 C 0.3524(11) 0.5713(8) 0.4278(5) 0.072(7) Uani 1 1 d . . .
H50 H 0.3093 0.5566 0.4043 0.086 Uiso 1 1 calc R . .
C51 C 0.3288(11) 0.5885(8) 0.4616(6) 0.072(7) Uani 1 1 d . . .
C52 C 0.3895(14) 0.6141(7) 0.4952(6) 0.061(5) Uani 1 1 d . . .
H52 H 0.3722 0.6294 0.5173 0.073 Uiso 1 1 calc R . .
C53 C 0.4734(14) 0.6170(7) 0.4960(5) 0.060(5) Uani 1 1 d . . .
H53 H 0.5160 0.6322 0.5196 0.073 Uiso 1 1 calc R . .
C54 C 0.4983(13) 0.5982(6) 0.4630(5) 0.050(5) Uani 1 1 d . . .
H54 H 0.5585 0.6010 0.4644 0.060 Uiso 1 1 calc R . .
C55 C 0.0599(8) 0.3167(5) 0.2023(4) 0.025(3) Uani 1 1 d . . .
C56 C 0.0145(10) 0.2947(6) 0.1651(5) 0.049(5) Uani 1 1 d . A .
H56 H 0.0353 0.3030 0.1428 0.058 Uiso 1 1 calc R . .
C57 C -0.0652(13) 0.2589(6) 0.1615(7) 0.063(6) Uani 1 1 d . . .
C58 C -0.1033(10) 0.2475(7) 0.1904(7) 0.060(6) Uani 1 1 d . A .
H58 H -0.1600 0.2251 0.1856 0.072 Uiso 1 1 calc R . .
C59 C -0.0543(11) 0.2710(6) 0.2291(6) 0.047(4) Uani 1 1 d . . .
C60 C 0.0271(9) 0.3050(5) 0.2348(5) 0.032(3) Uani 1 1 d . A .
H60 H 0.0602 0.3202 0.2606 0.039 Uiso 1 1 calc R . .
C61 C 0.2197(9) 0.3482(5) 0.1730(4) 0.027(3) Uani 1 1 d . . .
C62 C 0.2115(11) 0.3633(6) 0.1378(4) 0.042(4) Uani 1 1 d . . .
H62 H 0.1780 0.3848 0.1329 0.050 Uiso 1 1 calc R . .
C63 C 0.2529(15) 0.3462(8) 0.1111(5) 0.068(6) Uani 1 1 d . . .
C64 C 0.3042(13) 0.3159(7) 0.1172(5) 0.058(5) Uani 1 1 d . . .
H64 H 0.3348 0.3059 0.0981 0.070 Uiso 1 1 calc R . .
C65 C 0.3097(12) 0.3005(7) 0.1524(5) 0.051(5) Uani 1 1 d . . .
H65 H 0.3416 0.2781 0.1570 0.061 Uiso 1 1 calc R . .
C66 C 0.2686(10) 0.3177(5) 0.1807(4) 0.035(3) Uani 1 1 d . . .
H66 H 0.2743 0.3084 0.2053 0.042 Uiso 1 1 calc R . .
C67 C 0.1299(11) 0.4187(5) 0.1976(4) 0.035(4) Uani 1 1 d . . .
C68 C 0.0461(12) 0.4150(6) 0.1794(5) 0.047(4) Uani 1 1 d . . .
H68 H 0.0018 0.3848 0.1742 0.056 Uiso 1 1 calc R . .
C69 C 0.0256(12) 0.4541(7) 0.1686(6) 0.055(5) Uani 1 1 d U . .
C70 C 0.090(2) 0.4980(8) 0.1787(7) 0.105(11) Uani 1 1 d . . .
H70 H 0.0741 0.5260 0.1739 0.126 Uiso 1 1 calc R . .
C71 C 0.174(2) 0.5032(7) 0.1953(6) 0.083(8) Uani 1 1 d . . .
H71 H 0.2170 0.5338 0.2001 0.099 Uiso 1 1 calc R . .
C72 C 0.1967(15) 0.4624(6) 0.2054(5) 0.061(6) Uani 1 1 d . . .
H72 H 0.2551 0.4648 0.2170 0.073 Uiso 1 1 calc R . .
C73 C 0.2053(8) 0.0471(4) 0.1385(4) 0.020(3) Uani 1 1 d . . .
C74 C 0.1479(9) 0.0076(5) 0.1135(4) 0.034(3) Uani 1 1 d . A .
H74 H 0.1067 -0.0145 0.1231 0.041 Uiso 1 1 calc R . .
C75 C 0.1489(13) -0.0009(7) 0.0734(5) 0.058(5) Uani 1 1 d . . .
C76 C 0.2073(10) 0.0307(6) 0.0580(5) 0.044(4) Uani 1 1 d . A .
H76 H 0.2060 0.0257 0.0306 0.053 Uiso 1 1 calc R . .
C77 C 0.2700(12) 0.0717(6) 0.0857(5) 0.046(4) Uani 1 1 d . . .
C78 C 0.2673(10) 0.0799(6) 0.1252(5) 0.043(4) Uani 1 1 d . A .
H78 H 0.3074 0.1077 0.1431 0.052 Uiso 1 1 calc R . .
C79 C 0.1663(8) 0.1119(5) 0.2008(4) 0.028(3) Uani 1 1 d U . .
C80 C 0.1210(10) 0.1263(6) 0.1688(6) 0.048(5) Uani 1 1 d . . .
H80 H 0.1118 0.1105 0.1421 0.058 Uiso 1 1 calc R . .
C81 C 0.0913(14) 0.1670(9) 0.1816(9) 0.081(8) Uani 1 1 d . . .
C82 C 0.1002(11) 0.1909(6) 0.2176(8) 0.062(6) Uani 1 1 d . . .
H82 H 0.0784 0.2180 0.2234 0.074 Uiso 1 1 calc R . .
C83 C 0.1429(9) 0.1742(5) 0.2460(6) 0.053(5) Uani 1 1 d . . .
H83 H 0.1493 0.1900 0.2726 0.064 Uiso 1 1 calc R . .
C84 C 0.1771(8) 0.1360(5) 0.2387(5) 0.037(4) Uani 1 1 d . . .
H84 H 0.2079 0.1265 0.2597 0.045 Uiso 1 1 calc R . .
C85 C 0.1261(9) 0.0096(5) 0.1996(5) 0.033(3) Uani 1 1 d . . .
C86 C 0.0448(10) 0.0136(5) 0.2024(5) 0.041(4) Uani 1 1 d . A .
H86 H 0.0301 0.0424 0.1994 0.050 Uiso 1 1 calc R . .
C87 C -0.0145(11) -0.0247(6) 0.2095(7) 0.064(6) Uani 1 1 d . . .
C88 C 0.0051(11) -0.0662(6) 0.2142(5) 0.048(4) Uani 1 1 d . A .
H88 H -0.0375 -0.0919 0.2196 0.058 Uiso 1 1 calc R . .
C89 C 0.0862(9) -0.0713(5) 0.2110(5) 0.037(3) Uani 1 1 d . . .
C90 C 0.1481(9) -0.0318(5) 0.2043(5) 0.036(3) Uani 1 1 d . A .
H90 H 0.2053 -0.0337 0.2029 0.043 Uiso 1 1 calc R . .
C91 C 0.6616(9) 0.0855(5) 0.1410(4) 0.029(3) Uani 1 1 d . . .
C92 C 0.6936(9) 0.0514(6) 0.1564(5) 0.041(4) Uani 1 1 d . A .
H92 H 0.6559 0.0273 0.1659 0.049 Uiso 1 1 calc R . .
C93 C 0.7806(11) 0.0521(7) 0.1581(5) 0.050(4) Uani 1 1 d . . .
C94 C 0.8357(11) 0.0887(8) 0.1451(6) 0.063(5) Uani 1 1 d . A .
H94 H 0.8954 0.0901 0.1465 0.075 Uiso 1 1 calc R . .
C95 C 0.8042(12) 0.1216(7) 0.1309(6) 0.055(5) Uani 1 1 d . . .
C96 C 0.7157(11) 0.1204(6) 0.1293(5) 0.041(4) Uani 1 1 d . A .
H96 H 0.6947 0.1448 0.1199 0.049 Uiso 1 1 calc R . .
C97 C 0.4947(9) 0.0208(5) 0.1015(4) 0.025(3) Uani 1 1 d . . .
C98 C 0.5380(10) 0.0046(5) 0.0732(4) 0.032(3) Uani 1 1 d . . .
H98 H 0.5971 0.0214 0.0740 0.039 Uiso 1 1 calc R . .
C99 C 0.4944(12) -0.0354(6) 0.0446(5) 0.041(4) Uani 1 1 d . . .
C100 C 0.4083(11) -0.0593(5) 0.0417(5) 0.040(4) Uani 1 1 d . . .
H100 H 0.3788 -0.0863 0.0204 0.048 Uiso 1 1 calc R . .
C101 C 0.3633(12) -0.0444(6) 0.0698(5) 0.050(5) Uani 1 1 d . . .
H101 H 0.3040 -0.0614 0.0684 0.060 Uiso 1 1 calc R . .
C102 C 0.4083(10) -0.0039(5) 0.0998(4) 0.031(3) Uani 1 1 d . . .
H102 H 0.3795 0.0069 0.1194 0.038 Uiso 1 1 calc R . .
C103 C 0.5162(9) 0.1225(5) 0.1120(4) 0.026(3) Uani 1 1 d . . .
C104 C 0.4924(8) 0.1602(4) 0.1314(4) 0.025(3) Uani 1 1 d . A .
H104 H 0.4928 0.1642 0.1587 0.030 Uiso 1 1 calc R . .
C105 C 0.4679(10) 0.1922(5) 0.1107(4) 0.032(3) Uani 1 1 d . . .
C106 C 0.4615(10) 0.1863(5) 0.0709(5) 0.040(4) Uani 1 1 d . A .
H106 H 0.4410 0.2077 0.0570 0.048 Uiso 1 1 calc R . .
C107 C 0.4856(13) 0.1481(6) 0.0514(6) 0.051(5) Uani 1 1 d . . .
C108 C 0.5150(10) 0.1167(5) 0.0716(4) 0.037(3) Uani 1 1 d . A .
H108 H 0.5342 0.0915 0.0583 0.045 Uiso 1 1 calc R . .
C109 C 0.2170(11) -0.0134(6) 0.3226(5) 0.046(4) Uani 1 1 d . . .
C110 C 0.1896(12) 0.0247(8) 0.3096(6) 0.067(6) Uani 1 1 d . A .
H110 H 0.2286 0.0507 0.3026 0.080 Uiso 1 1 calc R . .
C111 C 0.1032(14) 0.0215(11) 0.3078(7) 0.079(7) Uani 1 1 d . . .
C112 C 0.0454(14) -0.0145(11) 0.3187(9) 0.109(12) Uani 1 1 d . A .
H112 H -0.0137 -0.0145 0.3169 0.130 Uiso 1 1 calc R . .
C113 C 0.0725(16) -0.0497(10) 0.3317(8) 0.090(8) Uani 1 1 d . . .
C114 C 0.1602(12) -0.0512(6) 0.3328(6) 0.059(5) Uani 1 1 d . A .
H114 H 0.1789 -0.0773 0.3404 0.071 Uiso 1 1 calc R . .
C115 C 0.3889(10) 0.0485(5) 0.3616(4) 0.032(3) Uani 1 1 d . . .
C116 C 0.3487(11) 0.0662(6) 0.3900(5) 0.047(4) Uani 1 1 d . . .
H116 H 0.2902 0.0498 0.3906 0.056 Uiso 1 1 calc R . .
C117 C 0.3948(15) 0.1075(7) 0.4170(6) 0.061(5) Uani 1 1 d . . .
C118 C 0.4798(14) 0.1334(7) 0.4189(6) 0.057(5) Uani 1 1 d . . .
H118 H 0.5098 0.1620 0.4386 0.068 Uiso 1 1 calc R . .
C119 C 0.5186(13) 0.1149(6) 0.3901(6) 0.061(5) Uani 1 1 d . . .
H119 H 0.5777 0.1310 0.3901 0.073 Uiso 1 1 calc R . .
C120 C 0.4733(9) 0.0733(5) 0.3611(5) 0.037(4) Uani 1 1 d . . .
H120 H 0.5007 0.0620 0.3411 0.044 Uiso 1 1 calc R . .
C121 C 0.3575(13) -0.0542(6) 0.3508(5) 0.052(5) Uani 1 1 d . . .
C122 C 0.3894(10) -0.0880(5) 0.3329(5) 0.038(4) Uani 1 1 d . A .
H122 H 0.3952 -0.0895 0.3065 0.045 Uiso 1 1 calc R . .
C123 C 0.4142(18) -0.1210(8) 0.3530(7) 0.077(7) Uani 1 1 d . . .
C124 C 0.4070(20) -0.1186(10) 0.3917(8) 0.103(9) Uani 1 1 d . A .
H124 H 0.4259 -0.1410 0.4050 0.124 Uiso 1 1 calc R . .
C125 C 0.371(3) -0.0833(11) 0.4131(13) 0.147(15) Uani 1 1 d . . .
C126 C 0.3470(16) -0.0517(7) 0.3898(6) 0.075(7) Uani 1 1 d . A .
H126 H 0.3224 -0.0278 0.4011 0.090 Uiso 1 1 calc R . .
C127 C 0.6875(10) 0.0291(5) 0.3314(5) 0.039(4) Uani 1 1 d . . .
C128 C 0.7525(9) 0.0681(6) 0.3547(5) 0.042(4) Uani 1 1 d . A .
H128 H 0.7942 0.0886 0.3441 0.050 Uiso 1 1 calc R . .
C129 C 0.7542(15) 0.0761(7) 0.3953(6) 0.071(6) Uani 1 1 d . . .
C130 C 0.6891(16) 0.0473(8) 0.4104(6) 0.071(6) Uani 1 1 d . A .
H130 H 0.6897 0.0547 0.4376 0.086 Uiso 1 1 calc R . .
C131 C 0.6281(14) 0.0107(8) 0.3871(5) 0.061(5) Uani 1 1 d . . .
C132 C 0.6284(11) 0.0023(7) 0.3476(5) 0.050(4) Uani 1 1 d . A .
H132 H 0.5837 -0.0244 0.3306 0.060 Uiso 1 1 calc R . .
C133 C 0.7245(8) -0.0386(5) 0.2691(5) 0.030(3) Uani 1 1 d U . .
C134 C 0.7597(10) -0.0559(6) 0.2982(6) 0.052(5) Uani 1 1 d . . .
H134 H 0.7624 -0.0412 0.3246 0.062 Uiso 1 1 calc R . .
C135 C 0.7913(12) -0.0940(6) 0.2905(7) 0.064(6) Uani 1 1 d . . .
C136 C 0.7913(10) -0.1152(7) 0.2521(8) 0.073(8) Uani 1 1 d . . .
H136 H 0.8139 -0.1421 0.2468 0.088 Uiso 1 1 calc R . .
C137 C 0.7576(9) -0.0963(5) 0.2221(6) 0.050(5) Uani 1 1 d . . .
H137 H 0.7573 -0.1086 0.1955 0.060 Uiso 1 1 calc R . .
C138 C 0.7245(9) -0.0585(5) 0.2331(6) 0.048(5) Uani 1 1 d . . .
H138 H 0.6992 -0.0457 0.2127 0.058 Uiso 1 1 calc R . .
C139 C 0.7634(8) 0.0644(4) 0.2680(4) 0.028(3) Uani 1 1 d . . .
C140 C 0.8484(9) 0.0618(5) 0.2678(6) 0.049(5) Uani 1 1 d . A .
H140 H 0.8664 0.0349 0.2740 0.059 Uiso 1 1 calc R . .
C141 C 0.9045(11) 0.1000(6) 0.2583(7) 0.059(5) Uani 1 1 d . . .
C142 C 0.8845(12) 0.1401(6) 0.2508(6) 0.059(5) Uani 1 1 d . A .
H142 H 0.9270 0.1660 0.2454 0.071 Uiso 1 1 calc R . .
C143 C 0.8016(9) 0.1424(5) 0.2511(5) 0.032(3) Uani 1 1 d . . .
C144 C 0.7398(8) 0.1047(5) 0.2602(4) 0.027(3) Uani 1 1 d . A .
H144 H 0.6825 0.1069 0.2611 0.033 Uiso 1 1 calc R . .
C145 C 0.7656(9) 0.5370(5) 0.1405(4) 0.030(3) Uani 1 1 d . . .
C146 C 0.7731(10) 0.4968(5) 0.1176(5) 0.040(4) Uani 1 1 d . A .
H146 H 0.8070 0.4992 0.0980 0.048 Uiso 1 1 calc R . .
C147 C 0.7278(10) 0.4502(6) 0.1239(6) 0.046(4) Uani 1 1 d . . .
C148 C 0.6852(11) 0.4455(6) 0.1531(6) 0.050(5) Uani 1 1 d . A .
H148 H 0.6635 0.4147 0.1592 0.059 Uiso 1 1 calc R . .
C149 C 0.6745(10) 0.4854(7) 0.1732(6) 0.050(4) Uani 1 1 d . . .
C150 C 0.7168(8) 0.5318(5) 0.1693(5) 0.033(3) Uani 1 1 d . A .
H150 H 0.7124 0.5597 0.1862 0.040 Uiso 1 1 calc R . .
C151 C 0.9065(8) 0.6243(5) 0.1790(4) 0.027(3) Uani 1 1 d . . .
C152 C 0.9442(8) 0.5926(5) 0.1963(4) 0.027(3) Uani 1 1 d . . .
H152 H 0.9214 0.5582 0.1874 0.032 Uiso 1 1 calc R . .
C153 C 1.0157(8) 0.6135(5) 0.2269(4) 0.032(3) Uani 1 1 d . . .
C154 C 1.0482(9) 0.6635(6) 0.2415(4) 0.033(3) Uani 1 1 d . . .
H154 H 1.0963 0.6769 0.2633 0.040 Uiso 1 1 calc R . .
C155 C 1.0096(10) 0.6929(6) 0.2239(4) 0.040(4) Uani 1 1 d . . .
H155 H 1.0315 0.7272 0.2332 0.048 Uiso 1 1 calc R . .
C156 C 0.9386(8) 0.6731(5) 0.1926(4) 0.029(3) Uani 1 1 d . . .
H156 H 0.9122 0.6940 0.1805 0.035 Uiso 1 1 calc R . .
C157 C 0.8647(8) 0.5930(5) 0.0933(4) 0.026(3) Uani 1 1 d U . .
C158 C 0.8168(10) 0.5945(5) 0.0578(5) 0.040(4) Uani 1 1 d . . .
H158 H 0.7596 0.5979 0.0559 0.048 Uiso 1 1 calc R . .
C159 C 0.8529(11) 0.5910(6) 0.0249(5) 0.044(4) Uani 1 1 d . . .
C160 C 0.9369(10) 0.5884(5) 0.0261(5) 0.042(4) Uani 1 1 d . . .
H160 H 0.9621 0.5882 0.0036 0.051 Uiso 1 1 calc R . .
C161 C 0.9834(9) 0.5861(6) 0.0628(5) 0.041(4) Uani 1 1 d . . .
H161 H 1.0404 0.5824 0.0648 0.049 Uiso 1 1 calc R . .
C162 C 0.9474(8) 0.5891(5) 0.0955(4) 0.031(3) Uani 1 1 d . . .
H162 H 0.9807 0.5885 0.1200 0.037 Uiso 1 1 calc R . .
C163 C 0.4691(10) 0.4937(5) 0.0586(4) 0.031(3) Uani 1 1 d . . .
C164 C 0.4051(11) 0.4571(5) 0.0291(4) 0.036(4) Uani 1 1 d . A .
H164 H 0.3448 0.4552 0.0258 0.044 Uiso 1 1 calc R . .
C165 C 0.4340(12) 0.4236(6) 0.0047(5) 0.048(4) Uani 1 1 d . . .
C166 C 0.5175(12) 0.4247(6) 0.0083(4) 0.047(5) Uani 1 1 d . A .
H166 H 0.5342 0.4011 -0.0083 0.056 Uiso 1 1 calc R . .
C167 C 0.5802(12) 0.4614(6) 0.0370(5) 0.049(4) Uani 1 1 d . . .
C168 C 0.5582(10) 0.4960(6) 0.0610(5) 0.040(4) Uani 1 1 d . A .
H168 H 0.6026 0.5215 0.0794 0.049 Uiso 1 1 calc R . .
C169 C 0.3264(9) 0.5273(5) 0.0779(5) 0.046(5) Uani 1 1 d . . .
C170 C 0.2612(14) 0.4916(8) 0.0856(6) 0.075(6) Uani 1 1 d . . .
H170 H 0.2733 0.4684 0.0998 0.089 Uiso 1 1 calc R . .
C171 C 0.1718(14) 0.4921(14) 0.0704(9) 0.143(18) Uani 1 1 d . . .
C172 C 0.1486(18) 0.5208(11) 0.0492(13) 0.16(2) Uani 1 1 d . . .
H172 H 0.0887 0.5178 0.0396 0.190 Uiso 1 1 calc R . .
C173 C 0.2174(17) 0.5572(9) 0.0409(13) 0.19(2) Uani 1 1 d . . .
H173 H 0.2049 0.5793 0.0255 0.222 Uiso 1 1 calc R . .
C174 C 0.3050(10) 0.5590(6) 0.0564(7) 0.083(9) Uani 1 1 d . . .
H174 H 0.3511 0.5834 0.0516 0.100 Uiso 1 1 calc R . .
C175 C 0.4395(12) 0.5031(5) 0.1355(4) 0.044(4) Uani 1 1 d . . .
C176 C 0.430(2) 0.5292(7) 0.1689(6) 0.121(13) Uani 1 1 d . . .
H176 H 0.4295 0.5620 0.1712 0.146 Uiso 1 1 calc R . .
C177 C 0.421(2) 0.5051(9) 0.2008(8) 0.126(13) Uani 1 1 d . . .
C178 C 0.4265(18) 0.4593(9) 0.1972(7) 0.095(9) Uani 1 1 d . . .
H178 H 0.4169 0.4438 0.2183 0.114 Uiso 1 1 calc R . .
C179 C 0.4453(13) 0.4327(8) 0.1641(7) 0.068(6) Uani 1 1 d . . .
H179 H 0.4555 0.4019 0.1630 0.081 Uiso 1 1 calc R . .
C180 C 0.4473(12) 0.4581(7) 0.1316(6) 0.057(5) Uani 1 1 d . . .
H180 H 0.4544 0.4421 0.1071 0.069 Uiso 1 1 calc R . .
C181 C 0.6876(8) 0.7380(5) 0.2942(4) 0.028(3) Uani 1 1 d . . .
C182 C 0.6966(10) 0.7249(5) 0.3293(5) 0.041(4) Uani 1 1 d . . .
H182 H 0.7242 0.7005 0.3333 0.050 Uiso 1 1 calc R . .
C183 C 0.6645(11) 0.7479(7) 0.3599(5) 0.049(4) Uani 1 1 d . . .
C184 C 0.6273(12) 0.7846(6) 0.3552(5) 0.051(5) Uani 1 1 d . . .
H184 H 0.6087 0.8011 0.3763 0.061 Uiso 1 1 calc R . .
C185 C 0.6175(12) 0.7971(6) 0.3180(5) 0.050(5) Uani 1 1 d . . .
H185 H 0.5920 0.8222 0.3136 0.060 Uiso 1 1 calc R . .
C186 C 0.6450(11) 0.7728(6) 0.2893(4) 0.043(4) Uani 1 1 d . . .
H186 H 0.6347 0.7799 0.2640 0.052 Uiso 1 1 calc R . .
C187 C 0.7554(10) 0.6591(6) 0.2681(5) 0.043(4) Uani 1 1 d . . .
C188 C 0.8346(11) 0.6531(6) 0.2802(5) 0.044(4) Uani 1 1 d . . .
H188 H 0.8872 0.6787 0.2838 0.053 Uiso 1 1 calc R . .
C189 C 0.8357(15) 0.6058(8) 0.2876(5) 0.063(6) Uani 1 1 d . . .
C190 C 0.7593(16) 0.5681(7) 0.2832(6) 0.064(6) Uani 1 1 d . . .
H190 H 0.7618 0.5370 0.2871 0.076 Uiso 1 1 calc R . .
C191 C 0.6822(15) 0.5766(6) 0.2735(6) 0.063(5) Uani 1 1 d . . .
H191 H 0.6298 0.5523 0.2729 0.075 Uiso 1 1 calc R . .
C192 C 0.6779(13) 0.6202(5) 0.2644(5) 0.048(4) Uani 1 1 d . . .
H192 H 0.6223 0.6243 0.2555 0.057 Uiso 1 1 calc R . .
C193 C 0.8463(8) 0.7588(4) 0.2637(4) 0.027(3) Uani 1 1 d . . .
C194 C 0.8974(10) 0.7791(7) 0.3022(5) 0.050(4) Uani 1 1 d . A .
H194 H 0.8770 0.7709 0.3246 0.060 Uiso 1 1 calc R . .
C195 C 0.9780(13) 0.8112(7) 0.3053(7) 0.069(6) Uani 1 1 d . . .
C196 C 1.0102(11) 0.8245(6) 0.2744(7) 0.055(5) Uani 1 1 d . A .
H196 H 1.0674 0.8460 0.2781 0.066 Uiso 1 1 calc R . .
C197 C 0.9589(15) 0.8064(9) 0.2384(9) 0.059(8) Uani 1 1 d . . .
C198 C 0.8755(9) 0.7728(5) 0.2328(6) 0.046(5) Uani 1 1 d . A .
H198 H 0.8399 0.7601 0.2071 0.055 Uiso 1 1 calc R . .
C199 C 0.7906(9) 0.7373(6) 0.0291(5) 0.040(4) Uani 1 1 d . . .
C200 C 0.8074(11) 0.7401(8) -0.0091(5) 0.057(5) Uani 1 1 d . . .
H200 H 0.7694 0.7494 -0.0278 0.069 Uiso 1 1 calc R . .
C201 C 0.8780(12) 0.7294(7) -0.0173(5) 0.052(4) Uani 1 1 d . . .
C202 C 0.9371(10) 0.7166(7) 0.0073(6) 0.055(5) Uani 1 1 d . . .
H202 H 0.9868 0.7095 -0.0004 0.066 Uiso 1 1 calc R . .
C203 C 0.9212(9) 0.7146(6) 0.0437(5) 0.037(4) Uani 1 1 d . . .
H203 H 0.9621 0.7074 0.0625 0.045 Uiso 1 1 calc R . .
C204 C 0.8477(8) 0.7228(5) 0.0537(4) 0.029(3) Uani 1 1 d . . .
H204 H 0.8357 0.7182 0.0785 0.035 Uiso 1 1 calc R . .
C205 C 0.7045(10) 0.8129(6) 0.0524(5) 0.040(4) Uani 1 1 d . . .
C206 C 0.730(2) 0.8389(7) 0.0244(6) 0.111(11) Uani 1 1 d . . .
H206 H 0.7453 0.8237 0.0016 0.134 Uiso 1 1 calc R . .
C207 C 0.734(3) 0.8877(7) 0.0311(7) 0.155(18) Uani 1 1 d . . .
C208 C 0.7096(13) 0.9104(6) 0.0617(6) 0.061(5) Uani 1 1 d . . .
H208 H 0.7070 0.9428 0.0638 0.073 Uiso 1 1 calc R . .
C209 C 0.6889(16) 0.8856(8) 0.0897(8) 0.087(8) Uani 1 1 d . . .
H209 H 0.6763 0.9015 0.1129 0.104 Uiso 1 1 calc R . .
C210 C 0.6862(15) 0.8372(7) 0.0844(8) 0.087(9) Uani 1 1 d . . .
H210 H 0.6708 0.8204 0.1042 0.105 Uiso 1 1 calc R . .
C211 C 0.6022(9) 0.7239(5) 0.0008(4) 0.029(3) Uani 1 1 d . . .
C212 C 0.5982(12) 0.6848(7) -0.0300(5) 0.052(5) Uani 1 1 d . . .
H212 H 0.6461 0.6720 -0.0319 0.063 Uiso 1 1 calc R . .
C213 C 0.5156(11) 0.6656(6) -0.0582(5) 0.046(4) Uani 1 1 d . . .
C214 C 0.4489(10) 0.6834(6) -0.0562(5) 0.039(4) Uani 1 1 d . . .
H214 H 0.3966 0.6697 -0.0759 0.047 Uiso 1 1 calc R . .
C215 C 0.4536(9) 0.7205(7) -0.0269(6) 0.056(6) Uani 1 1 d . . .
H215 H 0.4049 0.7329 -0.0260 0.068 Uiso 1 1 calc R . .
C216 C 0.5293(8) 0.7408(6) 0.0018(4) 0.034(3) Uani 1 1 d . . .
H216 H 0.5316 0.7667 0.0227 0.041 Uiso 1 1 calc R . .
F1 F 0.1110(10) 0.4967(7) 0.4777(4) 0.084(6) Uani 0.729(6) 1 d P A 1
F2 F -0.1402(6) 0.5021(3) 0.2260(3) 0.051(2) Uani 1 1 d . . .
F3 F 0.2586(12) 0.6119(7) 0.2689(7) 0.101(7) Uani 0.729(6) 1 d P A 1
F4 F 0.1822(10) 0.4720(6) 0.5461(4) 0.066(4) Uani 0.729(6) 1 d P A 1
F5 F 0.3636(13) 0.2790(5) 0.5324(4) 0.123(7) Uani 1 1 d . . .
F6 F -0.0521(9) 0.2466(7) 0.4613(6) 0.138(7) Uani 1 1 d . . .
F7 F 0.4496(9) 0.7245(5) 0.3707(4) 0.088(4) Uani 1 1 d . . .
F8 F 0.7858(8) 0.6626(4) 0.4201(6) 0.132(7) Uani 1 1 d . . .
F9 F 0.2435(8) 0.5835(7) 0.4597(4) 0.145(8) Uani 1 1 d . . .
F10 F -0.1054(10) 0.2359(6) 0.1245(5) 0.084(6) Uani 0.729(6) 1 d P A 1
F11 F 0.2546(9) 0.3641(5) 0.0776(3) 0.084(4) Uani 1 1 d . . .
F12 F -0.0563(10) 0.4504(5) 0.1513(4) 0.105(5) Uani 1 1 d . . .
F13 F 0.0918(12) -0.0386(5) 0.0490(4) 0.086(6) Uani 0.729(6) 1 d P A 1
F14 F 0.0457(10) 0.1794(5) 0.1486(5) 0.119(6) Uani 1 1 d . . .
F15 F -0.0915(8) -0.0214(5) 0.2142(6) 0.074(5) Uani 0.729(6) 1 d PU A 1
F16 F 0.8108(10) 0.0184(6) 0.1693(5) 0.077(5) Uani 0.729(6) 1 d P A 1
F17 F 0.5375(7) -0.0511(4) 0.0177(3) 0.061(3) Uani 1 1 d . . .
F18 F 0.4462(7) 0.2298(4) 0.1281(3) 0.033(3) Uani 0.729(6) 1 d P A 1
F19 F 0.0735(18) 0.0525(12) 0.2971(9) 0.168(12) Uani 0.729(6) 1 d P A 1
F20 F 0.3541(9) 0.1259(4) 0.4451(4) 0.096(5) Uani 1 1 d . . .
F21 F 0.449(2) -0.1521(10) 0.3412(9) 0.184(14) Uani 0.729(6) 1 d P A 1
F22 F 0.8151(16) 0.1127(9) 0.4211(7) 0.138(9) Uani 0.729(6) 1 d P A 1
F23 F 0.8245(12) -0.1139(6) 0.3186(6) 0.137(7) Uani 1 1 d . . .
F24 F 0.9847(7) 0.0966(5) 0.2567(5) 0.065(4) Uani 0.729(6) 1 d PU A 1
F25 F 0.7327(9) 0.4131(5) 0.0994(5) 0.065(4) Uani 0.729(6) 1 d P A 1
F26 F 1.0548(6) 0.5843(3) 0.2432(3) 0.046(2) Uani 1 1 d . . .
F27 F 0.8092(7) 0.5944(5) -0.0096(3) 0.072(3) Uani 1 1 d . . .
F28 F 0.3757(8) 0.3900(4) -0.0237(3) 0.041(3) Uani 0.729(6) 1 d P A 1
F29 F 0.1134(10) 0.4481(7) 0.0811(6) 0.166(9) Uani 1 1 d . . .
F30 F 0.4024(19) 0.5280(5) 0.2322(4) 0.207(13) Uani 1 1 d . . .
F31 F 0.6713(8) 0.7342(4) 0.3944(3) 0.069(3) Uani 1 1 d . . .
F32 F 0.9172(12) 0.6028(7) 0.2997(5) 0.131(7) Uani 1 1 d . . .
F33 F 1.0261(8) 0.8325(5) 0.3425(4) 0.061(4) Uani 0.729(6) 1 d P A 1
F34 F 0.8949(8) 0.7319(6) -0.0548(4) 0.094(4) Uani 1 1 d . . .
F35 F 0.756(3) 0.9128(6) 0.0048(6) 0.32(2) Uani 1 1 d . . .
F36 F 0.5133(7) 0.6296(4) -0.0874(3) 0.072(3) Uani 1 1 d . . .
F1D F -0.139(2) 0.5012(12) 0.4085(11) 0.050(9) Uani 0.271(6) 1 d P A 2
F3D F 0.171(3) 0.6710(10) 0.3827(12) 0.072(14) Uani 0.271(6) 1 d P A 2
F4D F 0.449(3) 0.5083(15) 0.5092(11) 0.079(15) Uani 0.271(6) 1 d P A 2
F10D F -0.080(2) 0.2524(14) 0.2534(11) 0.061(12) Uani 0.271(6) 1 d P A 2
F13D F 0.310(3) 0.091(2) 0.0665(14) 0.13(3) Uani 0.271(6) 1 d P A 2
F15D F 0.091(3) -0.110(3) 0.212(5) 0.39(10) Uani 0.271(6) 1 d P A 2
F16D F 0.856(3) 0.1518(15) 0.1188(14) 0.090(16) Uani 0.271(6) 1 d P A 2
F18D F 0.492(3) 0.1534(15) 0.0175(11) 0.062(11) Uani 0.271(6) 1 d P A 2
F19D F 0.009(2) -0.0816(12) 0.3382(14) 0.075(15) Uani 0.271(6) 1 d P A 2
F21D F 0.359(3) -0.0884(12) 0.4434(8) 0.063(13) Uani 0.271(6) 1 d P A 2
F22D F 0.5759(18) -0.0130(14) 0.4014(8) 0.060(13) Uani 0.271(6) 1 d P A 2
F24D F 0.797(2) 0.182(2) 0.249(5) 0.44(11) Uani 0.271(6) 1 d P A 2
F25D F 0.636(2) 0.4818(12) 0.2037(11) 0.057(10) Uani 0.271(6) 1 d P A 2
F28D F 0.647(4) 0.462(3) 0.034(2) 0.19(4) Uani 0.271(6) 1 d P A 2
F33D F 0.991(9) 0.815(4) 0.216(3) 0.28(9) Uani 0.271(6) 1 d P A 2
Mo1 Mo 0.33891(7) 0.28572(4) 0.30510(3) 0.0189(2) Uani 1 1 d . . .
Mo2 Mo 0.48423(7) 0.39548(4) 0.28483(3) 0.0194(2) Uani 1 1 d . . .
Mo3 Mo 0.50744(7) 0.37457(4) 0.38567(3) 0.0185(2) Uani 1 1 d . . .
Mo4 Mo 0.40302(7) 0.22771(4) 0.22735(3) 0.0174(2) Uani 1 1 d . . .
Mo5 Mo 0.57399(7) 0.33510(4) 0.21857(3) 0.0168(2) Uani 1 1 d . . .
Mo6 Mo 0.70455(7) 0.41356(4) 0.30267(3) 0.0215(2) Uani 1 1 d . . .
Mo7 Mo 0.72034(7) 0.37193(4) 0.39652(3) 0.0207(2) Uani 1 1 d . . .
Mo8 Mo 0.56057(7) 0.27297(4) 0.40419(3) 0.0204(2) Uani 1 1 d . . .
Mo9 Mo 0.41772(7) 0.18888(4) 0.31412(3) 0.0190(2) Uani 1 1 d . . .
Mo10 Mo 0.63357(6) 0.22649(4) 0.23828(3) 0.0174(2) Uani 1 1 d . . .
Mo11 Mo 0.78888(7) 0.30909(4) 0.31223(3) 0.0218(2) Uani 1 1 d . . .
Mo12 Mo 0.65743(7) 0.20764(4) 0.33230(3) 0.0193(2) Uani 1 1 d . . .
Mo13 Mo 0.42365(6) 0.68421(3) 0.18634(3) 0.0165(2) Uani 1 1 d . . .
Mo14 Mo 0.56447(6) 0.79500(3) 0.16666(3) 0.0162(2) Uani 1 1 d . . .
Mo15 Mo 0.40727(7) 0.70251(4) 0.08475(3) 0.0192(2) Uani 1 1 d . . .
Mo16 Mo 0.31979(7) 0.74253(4) 0.24761(3) 0.0237(2) Uani 1 1 d . . .
Mo17 Mo 0.48797(7) 0.85173(4) 0.24056(3) 0.0214(2) Uani 1 1 d . . .
Mo18 Mo 0.47954(7) 0.88872(4) 0.15279(3) 0.0196(2) Uani 1 1 d . . .
Mo19 Mo 0.34897(7) 0.80159(4) 0.06211(3) 0.0234(2) Uani 1 1 d . . .
Mo20 Mo 0.19173(7) 0.70063(4) 0.06824(3) 0.0254(2) Uani 1 1 d . . .
Mo21 Mo 0.20212(7) 0.66039(4) 0.16242(4) 0.0268(3) Uani 1 1 d . . .
Mo22 Mo 0.25536(7) 0.84803(4) 0.22426(4) 0.0253(2) Uani 1 1 d . . .
Mo23 Mo 0.23968(7) 0.86473(4) 0.12955(4) 0.0270(3) Uani 1 1 d . . .
Mo24 Mo 0.10933(7) 0.76124(5) 0.14805(4) 0.0279(3) Uani 1 1 d . . .
O1 O 0.2953(5) 0.4104(3) 0.3307(2) 0.0189(17) Uani 1 1 d . . .
O2 O 0.6214(5) 0.6757(3) 0.1336(2) 0.0198(18) Uani 1 1 d . . .
O3 O 0.4765(5) 0.0897(3) 0.2494(2) 0.0212(18) Uani 1 1 d . . .
O4 O 0.4160(6) -0.0158(3) 0.2165(3) 0.0243(19) Uani 1 1 d . . .
O5 O 0.2370(6) 0.2914(3) 0.3034(3) 0.031(2) Uani 1 1 d . . .
O6 O 0.4365(6) 0.4399(3) 0.2821(3) 0.030(2) Uani 1 1 d . . .
O7 O 0.4623(6) 0.4089(3) 0.4145(3) 0.030(2) Uani 1 1 d . . .
O8 O 0.3432(6) 0.1936(3) 0.1843(2) 0.0229(19) Uani 1 1 d . . .
O9 O 0.5636(6) 0.3388(3) 0.1711(3) 0.030(2) Uani 1 1 d . . .
O10 O 0.7865(5) 0.4636(3) 0.3043(3) 0.0236(19) Uani 1 1 d . . .
O11 O 0.8037(5) 0.4098(3) 0.4314(3) 0.030(2) Uani 1 1 d . . .
O12 O 0.5584(6) 0.2495(3) 0.4442(3) 0.030(2) Uani 1 1 d . . .
O13 O 0.3594(5) 0.1372(3) 0.3222(3) 0.0234(19) Uani 1 1 d . . .
O14 O 0.6560(6) 0.1959(3) 0.1973(3) 0.029(2) Uani 1 1 d . . .
O15 O 0.8999(5) 0.3242(3) 0.3202(3) 0.029(2) Uani 1 1 d . . .
O16 O 0.6825(6) 0.1599(3) 0.3448(3) 0.029(2) Uani 1 1 d . . .
O17 O 0.3925(5) 0.3426(3) 0.2835(2) 0.0205(18) Uani 1 1 d . . .
O18 O 0.5103(5) 0.4015(3) 0.3425(2) 0.0221(18) Uani 1 1 d . . .
O19 O 0.4037(5) 0.3234(3) 0.3525(3) 0.0218(18) Uani 1 1 d . . .
O20 O 0.4640(5) 0.2836(3) 0.2153(2) 0.0163(17) Uani 1 1 d . . .
O21 O 0.7141(6) 0.4096(3) 0.3538(3) 0.025(2) Uani 1 1 d . . .
O22 O 0.4683(5) 0.2302(3) 0.3664(3) 0.025(2) Uani 1 1 d . . .
O23 O 0.5138(5) 0.2092(3) 0.2281(2) 0.0186(17) Uani 1 1 d . . .
O24 O 0.6265(5) 0.2880(3) 0.2218(3) 0.0219(18) Uani 1 1 d . . .
O25 O 0.7637(5) 0.3614(3) 0.2978(3) 0.0219(18) Uani 1 1 d . . .
O26 O 0.7724(6) 0.3370(3) 0.3648(3) 0.027(2) Uani 1 1 d . . .
O27 O 0.6344(5) 0.2392(3) 0.3761(3) 0.025(2) Uani 1 1 d . . .
O28 O 0.5261(6) 0.1808(3) 0.3136(3) 0.0234(19) Uani 1 1 d . . .
O29 O 0.3221(6) 0.2521(3) 0.2491(3) 0.028(2) Uani 1 1 d . . .
O30 O 0.4990(5) 0.3771(3) 0.2341(3) 0.0231(19) Uani 1 1 d . . .
O31 O 0.6099(5) 0.4374(3) 0.2980(3) 0.0233(19) Uani 1 1 d . . .
O32 O 0.6255(5) 0.4005(3) 0.4081(3) 0.0213(18) Uani 1 1 d . . .
O33 O 0.5101(6) 0.3209(3) 0.4140(3) 0.025(2) Uani 1 1 d . . .
O34 O 0.3287(5) 0.2263(3) 0.3167(3) 0.0224(19) Uani 1 1 d . . .
O35 O 0.6675(5) 0.3876(3) 0.2439(3) 0.0251(19) Uani 1 1 d . . .
O36 O 0.6746(5) 0.3250(3) 0.4216(2) 0.0218(18) Uani 1 1 d . . .
O37 O 0.3816(6) 0.1789(3) 0.2599(2) 0.0232(19) Uani 1 1 d . . .
O38 O 0.7559(6) 0.2678(3) 0.2632(3) 0.031(2) Uani 1 1 d . . .
O39 O 0.7655(5) 0.2489(3) 0.3340(3) 0.0226(19) Uani 1 1 d . . .
O40 O 0.6466(5) 0.1874(3) 0.2740(3) 0.026(2) Uani 1 1 d . . .
O41 O 0.4720(5) 0.2659(3) 0.2955(3) 0.0215(18) Uani 1 1 d . . .
O42 O 0.5765(5) 0.3425(3) 0.2880(2) 0.0191(17) Uani 1 1 d . . .
O43 O 0.5822(5) 0.3213(3) 0.3542(2) 0.0207(18) Uani 1 1 d . . .
O44 O 0.6322(5) 0.2733(3) 0.3012(2) 0.0186(17) Uani 1 1 d . . .
O45 O 0.4767(6) 0.6425(3) 0.1934(3) 0.027(2) Uani 1 1 d . . .
O46 O 0.6686(5) 0.7922(3) 0.1696(3) 0.027(2) Uani 1 1 d . . .
O47 O 0.4578(6) 0.6702(3) 0.0580(3) 0.0245(19) Uani 1 1 d . . .
O48 O 0.3244(6) 0.7388(3) 0.2943(3) 0.032(2) Uani 1 1 d . . .
O49 O 0.5435(5) 0.8881(3) 0.2843(3) 0.027(2) Uani 1 1 d . . .
O50 O 0.5370(6) 0.9408(3) 0.1443(3) 0.033(2) Uani 1 1 d . . .
O51 O 0.3527(6) 0.8230(4) 0.0208(3) 0.034(2) Uani 1 1 d . . .
O52 O 0.1133(6) 0.6601(4) 0.0327(3) 0.037(2) Uani 1 1 d . . .
O53 O 0.1239(6) 0.6100(3) 0.1612(3) 0.035(2) Uani 1 1 d . . .
O54 O 0.2273(6) 0.8785(4) 0.2628(3) 0.039(3) Uani 1 1 d . . .
O55 O 0.2123(7) 0.9117(4) 0.1154(3) 0.040(3) Uani 1 1 d . . .
O56 O 0.0000(6) 0.7452(4) 0.1382(3) 0.046(3) Uani 1 1 d . . .
O57 O 0.5123(6) 0.7378(3) 0.1877(3) 0.026(2) Uani 1 1 d . . .
O58 O 0.5076(5) 0.7561(3) 0.1186(3) 0.0220(19) Uani 1 1 d . . .
O59 O 0.4045(6) 0.6762(3) 0.1279(3) 0.026(2) Uani 1 1 d . . .
O60 O 0.4297(6) 0.7961(3) 0.2524(3) 0.027(2) Uani 1 1 d . . .
O61 O 0.4362(5) 0.8463(3) 0.0997(3) 0.025(2) Uani 1 1 d . . .
O62 O 0.1969(6) 0.6638(3) 0.1112(3) 0.029(2) Uani 1 1 d . . .
O63 O 0.2626(6) 0.7876(3) 0.2413(3) 0.031(2) Uani 1 1 d . . .
O64 O 0.3737(5) 0.8669(3) 0.2361(3) 0.028(2) Uani 1 1 d . . .
O65 O 0.3694(6) 0.8942(3) 0.1503(3) 0.031(2) Uani 1 1 d . . .
O66 O 0.2691(6) 0.8322(3) 0.0867(3) 0.030(2) Uani 1 1 d . . .
O67 O 0.1319(6) 0.7332(4) 0.0966(3) 0.037(2) Uani 1 1 d . . .
O68 O 0.1366(6) 0.7099(3) 0.1642(3) 0.031(2) Uani 1 1 d . . .
O69 O 0.4010(6) 0.7025(3) 0.2350(3) 0.027(2) Uani 1 1 d . . .
O70 O 0.5738(6) 0.8288(3) 0.2215(3) 0.025(2) Uani 1 1 d . . .
O71 O 0.5723(6) 0.8540(3) 0.1528(3) 0.029(2) Uani 1 1 d . . .
O72 O 0.4042(5) 0.7546(3) 0.0544(3) 0.0245(19) Uani 1 1 d . . .
O73 O 0.2912(6) 0.6737(3) 0.0595(3) 0.029(2) Uani 1 1 d . . .
O74 O 0.3008(6) 0.6401(3) 0.1710(3) 0.032(2) Uani 1 1 d . . .
O75 O 0.5085(6) 0.8998(3) 0.2070(3) 0.030(2) Uani 1 1 d . . .
O76 O 0.2349(6) 0.7472(3) 0.0423(3) 0.036(2) Uani 1 1 d . . .
O77 O 0.2313(6) 0.6884(4) 0.2206(3) 0.035(2) Uani 1 1 d . . .
O78 O 0.2417(6) 0.8848(3) 0.1866(3) 0.031(2) Uani 1 1 d . . .
O79 O 0.1322(6) 0.8208(3) 0.1260(3) 0.032(2) Uani 1 1 d . . .
O80 O 0.1372(6) 0.8032(4) 0.1958(3) 0.035(2) Uani 1 1 d . . .
O81 O 0.3258(5) 0.7335(3) 0.1779(3) 0.025(2) Uani 1 1 d . . .
O82 O 0.4266(5) 0.8115(3) 0.1716(3) 0.0219(19) Uani 1 1 d . . .
O83 O 0.3253(6) 0.7537(3) 0.1124(3) 0.027(2) Uani 1 1 d . . .
O84 O 0.2658(6) 0.8005(3) 0.1621(3) 0.030(2) Uani 1 1 d . . .
P1 P 0.0983(2) 0.48718(12) 0.33285(10) 0.0199(7) Uani 1 1 d . . .
P2 P 0.2223(2) 0.35567(13) 0.42883(10) 0.0263(7) Uani 1 1 d . . .
P3 P 0.4682(2) 0.55434(13) 0.38226(10) 0.0237(7) Uani 1 1 d . . .
P4 P 0.1617(2) 0.36633(12) 0.21044(9) 0.0235(7) Uani 1 1 d . . .
P5 P 0.2089(2) 0.06025(11) 0.19061(11) 0.0220(7) Uani 1 1 d . . .
P6 P 0.5465(2) 0.07821(12) 0.13708(10) 0.0233(7) Uani 1 1 d . . .
P7 P 0.3330(2) -0.00769(13) 0.32619(11) 0.0294(8) Uani 1 1 d . . .
P8 P 0.6828(2) 0.01445(12) 0.27868(11) 0.0267(8) Uani 1 1 d . . .
P9 P 0.8161(2) 0.59811(12) 0.13617(11) 0.0245(7) Uani 1 1 d . . .
P10 P 0.4384(2) 0.53326(12) 0.09442(11) 0.0268(7) Uani 1 1 d . . .
P11 P 0.7387(2) 0.71402(13) 0.25639(11) 0.0282(8) Uani 1 1 d . . .
P12 P 0.6933(2) 0.74873(13) 0.04307(10) 0.0252(7) Uani 1 1 d . . .
P13 P 0.56576(19) 0.30096(11) 0.31013(10) 0.0169(6) Uani 1 1 d . . .
P14 P 0.3360(2) 0.77515(11) 0.15608(10) 0.0185(6) Uani 1 1 d . . .

loop_
_atom_site_aniso_label
_atom_site_aniso_U_11
_atom_site_aniso_U_22
_atom_site_aniso_U_33
_atom_site_aniso_U_23
_atom_site_aniso_U_13
_atom_site_aniso_U_12
Au1 0.0169(2) 0.0289(3) 0.0197(2) 0.00400(19) 0.00575(18) 0.01195(19)
Au2 0.0210(2) 0.0348(3) 0.0165(2) 0.0030(2) 0.00545(19) 0.0156(2)
Au3 0.0166(2) 0.0335(3) 0.0175(2) -0.0025(2) 0.00329(19) 0.0115(2)
Au4 0.0228(2) 0.0246(2) 0.0151(2) 0.00244(18) 0.00461(19) 0.00901(19)
Au5 0.0196(2) 0.0175(2) 0.0258(3) 0.00206(18) 0.00885(19) 0.00839(18)
Au6 0.0233(2) 0.0189(2) 0.0217(3) 0.00425(18) 0.00951(19) 0.01004(19)
Au7 0.0234(2) 0.0217(2) 0.0306(3) 0.0064(2) 0.0105(2) 0.00899(19)
Au8 0.0202(2) 0.0180(2) 0.0369(3) 0.0046(2) 0.0097(2) 0.00914(19)
Au9 0.0198(2) 0.0257(2) 0.0312(3) 0.0116(2) 0.0070(2) 0.0118(2)
Au10 0.0206(2) 0.0182(2) 0.0213(3) 0.00461(18) 0.00680(19) 0.00715(18)
Au11 0.0220(2) 0.0208(2) 0.0257(3) 0.00655(19) 0.0019(2) 0.00780(19)
Au12 0.0187(2) 0.0236(2) 0.0212(3) 0.00717(19) 0.00572(19) 0.00974(19)
C1 0.028(7) 0.025(6) 0.021(7) 0.005(5) 0.017(5) 0.010(5)
C2 0.040(9) 0.082(13) 0.039(10) 0.008(9) 0.012(7) 0.045(9)
C3 0.055(12) 0.108(17) 0.042(11) 0.015(11) 0.028(9) 0.039(12)
C4 0.035(8) 0.057(10) 0.040(9) 0.019(8) 0.022(7) 0.018(7)
C5 0.031(8) 0.068(12) 0.043(10) 0.019(9) 0.022(7) 0.011(8)
C6 0.022(7) 0.044(8) 0.031(8) 0.010(6) 0.016(6) 0.014(6)
C7 0.021(6) 0.023(6) 0.030(7) 0.011(5) 0.016(5) 0.009(5)
C8 0.022(6) 0.026(7) 0.021(7) 0.001(5) 0.006(5) 0.009(5)
C9 0.038(8) 0.050(9) 0.021(7) 0.009(6) 0.008(6) 0.022(7)
C10 0.022(7) 0.053(9) 0.022(7) 0.011(6) 0.007(6) 0.010(6)
C11 0.018(5) 0.025(6) 0.027(6) 0.007(5) 0.015(5) -0.009(4)
C12 0.019(6) 0.028(7) 0.026(7) 0.005(5) 0.008(5) 0.015(5)
C13 0.013(6) 0.033(7) 0.047(9) 0.017(7) 0.013(6) 0.012(5)
C14 0.039(8) 0.049(9) 0.053(10) 0.039(8) 0.019(8) 0.015(7)
C15 0.033(9) 0.095(16) 0.082(15) 0.068(13) 0.032(9) 0.035(10)
C16 0.048(11) 0.046(11) 0.085(16) 0.024(11) -0.001(10) 0.017(9)
C17 0.077(14) 0.043(11) 0.086(16) 0.012(10) 0.046(13) 0.012(10)
C18 0.036(8) 0.026(8) 0.081(13) 0.014(8) 0.024(9) 0.005(7)
C19 0.031(7) 0.054(9) 0.024(7) 0.002(6) 0.004(6) 0.034(7)
C20 0.020(7) 0.067(11) 0.026(8) -0.007(7) 0.009(6) 0.018(7)
C21 0.056(11) 0.074(13) 0.033(9) -0.004(8) 0.008(8) 0.048(10)
C22 0.065(12) 0.057(11) 0.037(10) -0.012(8) 0.008(9) 0.039(10)
C23 0.071(13) 0.066(12) 0.028(9) -0.014(8) 0.003(9) 0.035(11)
C24 0.019(6) 0.034(7) 0.034(8) -0.004(6) 0.014(6) 0.013(6)
C25 0.028(7) 0.033(8) 0.046(9) 0.009(7) 0.015(7) 0.015(6)
C26 0.078(13) 0.041(9) 0.037(10) 0.013(7) 0.002(9) 0.025(9)
C27 0.084(14) 0.063(12) 0.030(10) 0.007(8) -0.004(9) 0.030(11)
C28 0.050(10) 0.056(11) 0.054(11) 0.018(9) 0.020(9) 0.030(9)
C29 0.067(11) 0.046(10) 0.043(10) 0.018(8) 0.032(9) 0.029(9)
C30 0.043(9) 0.041(9) 0.036(9) 0.018(7) 0.021(7) 0.019(7)
C31 0.022(6) 0.047(9) 0.026(7) 0.006(6) 0.016(6) 0.013(6)
C32 0.058(12) 0.075(14) 0.073(15) 0.029(12) 0.010(11) 0.022(11)
C33 0.053(13) 0.14(2) 0.13(2) 0.09(2) 0.050(15) 0.012(14)
C34 0.027(9) 0.14(2) 0.053(12) 0.028(13) 0.003(8) 0.030(11)
C35 0.025(8) 0.084(13) 0.030(9) 0.010(9) -0.005(7) 0.011(8)
C36 0.027(7) 0.048(9) 0.032(8) 0.002(7) 0.003(6) 0.009(7)
C37 0.025(7) 0.042(8) 0.015(7) 0.008(6) -0.005(5) 0.010(6)
C38 0.038(9) 0.053(10) 0.057(12) 0.017(9) -0.001(8) 0.019(8)
C39 0.098(16) 0.052(11) 0.051(12) 0.009(9) 0.018(11) 0.049(11)
C40 0.062(12) 0.075(13) 0.046(11) 0.019(10) 0.006(9) 0.037(11)
C41 0.058(11) 0.071(12) 0.030(9) 0.014(8) 0.006(8) 0.030(10)
C42 0.036(9) 0.074(13) 0.046(11) 0.012(9) 0.006(8) 0.022(9)
C43 0.032(8) 0.038(8) 0.027(8) -0.002(6) 0.002(6) 0.009(6)
C44 0.044(9) 0.041(9) 0.058(11) 0.005(8) 0.005(8) 0.018(8)
C45 0.031(9) 0.040(10) 0.097(16) 0.016(10) -0.004(10) -0.011(8)
C46 0.017(7) 0.071(12) 0.064(12) 0.022(10) 0.011(7) 0.018(8)
C47 0.032(8) 0.062(11) 0.035(9) -0.003(8) 0.006(7) 0.027(8)
C48 0.031(8) 0.042(9) 0.026(8) 0.004(6) -0.002(6) 0.003(6)
C49 0.044(9) 0.030(7) 0.029(8) -0.001(6) 0.020(7) 0.015(7)
C50 0.030(9) 0.122(19) 0.037(11) -0.030(11) -0.001(8) 0.013(10)
C51 0.029(9) 0.091(15) 0.067(14) -0.036(11) 0.024(9) -0.006(9)
C52 0.072(14) 0.055(12) 0.049(12) -0.012(9) 0.021(10) 0.016(10)
C53 0.089(15) 0.075(13) 0.018(8) -0.009(8) 0.015(9) 0.036(12)
C54 0.077(13) 0.061(11) 0.027(9) 0.023(8) 0.014(8) 0.036(10)
C55 0.022(6) 0.025(7) 0.032(8) 0.007(6) 0.007(6) 0.012(5)
C56 0.043(9) 0.039(9) 0.061(12) 0.013(8) -0.015(8) 0.020(7)
C57 0.050(11) 0.037(9) 0.078(15) 0.004(9) -0.035(11) 0.007(8)
C58 0.020(8) 0.053(11) 0.104(18) 0.029(12) 0.007(10) 0.004(7)
C59 0.040(9) 0.026(8) 0.075(13) 0.008(8) 0.014(9) 0.013(7)
C60 0.039(8) 0.029(7) 0.041(9) 0.010(6) 0.015(7) 0.024(6)
C61 0.034(7) 0.028(7) 0.022(7) 0.002(5) 0.013(6) 0.013(6)
C62 0.052(10) 0.057(10) 0.021(8) 0.010(7) 0.001(7) 0.027(8)
C63 0.105(17) 0.091(15) 0.034(10) 0.023(10) 0.014(11) 0.069(14)
C64 0.073(13) 0.097(15) 0.025(9) 0.008(9) 0.020(8) 0.058(12)
C65 0.078(13) 0.072(12) 0.028(9) 0.020(8) 0.022(8) 0.054(11)
C66 0.055(9) 0.046(9) 0.013(7) 0.001(6) 0.013(6) 0.029(8)
C67 0.070(11) 0.027(7) 0.012(7) -0.001(5) 0.009(7) 0.027(7)
C68 0.064(11) 0.046(10) 0.063(12) 0.033(9) 0.039(9) 0.044(9)
C69 0.063(8) 0.057(8) 0.065(9) 0.018(7) 0.017(7) 0.046(7)
C70 0.23(4) 0.053(14) 0.044(14) -0.008(10) 0.044(18) 0.07(2)
C71 0.16(3) 0.040(11) 0.032(11) 0.003(8) -0.006(13) 0.023(14)
C72 0.115(17) 0.029(9) 0.033(10) 0.010(7) 0.012(10) 0.011(10)
C73 0.019(6) 0.019(6) 0.026(7) 0.004(5) 0.010(5) 0.011(5)
C74 0.032(7) 0.029(7) 0.040(9) 0.017(6) 0.004(7) 0.003(6)
C75 0.077(13) 0.057(11) 0.027(9) -0.001(8) -0.005(9) 0.014(10)
C76 0.040(9) 0.045(9) 0.045(10) 0.016(8) 0.009(8) 0.006(7)
C77 0.061(11) 0.055(10) 0.032(9) 0.023(8) 0.029(8) 0.016(9)
C78 0.041(9) 0.039(9) 0.049(10) 0.016(8) 0.015(8) 0.004(7)
C79 0.015(5) 0.030(6) 0.044(7) 0.001(5) 0.015(5) 0.012(5)
C80 0.042(9) 0.048(10) 0.086(14) 0.037(9) 0.035(9) 0.038(8)
C81 0.060(13) 0.079(16) 0.14(2) 0.076(17) 0.050(15) 0.042(12)
C82 0.035(9) 0.020(8) 0.14(2) 0.008(10) 0.056(12) 0.011(7)
C83 0.017(7) 0.027(8) 0.107(16) -0.010(9) 0.026(9) 0.000(6)
C84 0.013(6) 0.035(8) 0.062(11) -0.004(7) 0.017(7) 0.010(6)
C85 0.034(8) 0.020(7) 0.044(9) 0.008(6) 0.011(7) 0.001(6)
C86 0.038(8) 0.032(8) 0.072(12) 0.023(8) 0.033(8) 0.021(7)
C87 0.044(10) 0.029(8) 0.15(2) 0.034(11) 0.059(12) 0.021(8)
C88 0.046(10) 0.034(9) 0.073(13) 0.020(8) 0.035(9) 0.007(7)
C89 0.025(7) 0.034(8) 0.048(10) 0.007(7) 0.012(7) 0.001(6)
C90 0.020(7) 0.037(8) 0.055(10) 0.013(7) 0.012(7) 0.013(6)
C91 0.040(8) 0.027(7) 0.025(7) 0.004(6) 0.016(6) 0.014(6)
C92 0.017(6) 0.050(10) 0.062(11) 0.025(8) 0.020(7) 0.007(6)
C93 0.045(10) 0.062(12) 0.050(11) 0.011(9) 0.013(8) 0.026(9)
C94 0.027(9) 0.084(15) 0.079(15) 0.013(12) 0.025(9) 0.016(9)
C95 0.043(10) 0.052(11) 0.068(13) 0.009(10) 0.032(9) 0.002(9)
C96 0.055(10) 0.034(8) 0.043(10) 0.006(7) 0.028(8) 0.019(8)
C97 0.046(8) 0.028(7) 0.012(6) 0.007(5) 0.014(6) 0.023(6)
C98 0.046(9) 0.024(7) 0.030(8) 0.000(6) 0.014(7) 0.017(6)
C99 0.070(12) 0.034(8) 0.030(8) 0.009(7) 0.022(8) 0.026(8)
C100 0.067(11) 0.014(6) 0.036(9) 0.015(6) 0.010(8) 0.003(7)
C101 0.061(11) 0.029(8) 0.055(11) 0.023(8) 0.007(9) -0.001(8)
C102 0.056(9) 0.020(7) 0.023(7) 0.005(5) 0.022(7) 0.011(6)
C103 0.036(7) 0.025(7) 0.013(6) -0.004(5) 0.010(5) 0.002(6)
C104 0.023(6) 0.022(6) 0.023(7) -0.005(5) 0.002(5) 0.001(5)
C105 0.047(9) 0.021(7) 0.028(8) 0.001(6) 0.003(7) 0.015(6)
C106 0.048(9) 0.030(8) 0.048(10) 0.023(7) 0.012(8) 0.012(7)
C107 0.077(13) 0.031(9) 0.054(12) 0.018(8) 0.024(10) 0.019(9)
C108 0.054(10) 0.039(8) 0.024(8) 0.007(6) 0.022(7) 0.015(7)
C109 0.042(9) 0.056(11) 0.041(10) 0.003(8) 0.033(8) 0.007(8)
C110 0.040(10) 0.095(16) 0.095(17) 0.049(13) 0.043(11) 0.034(10)
C111 0.045(12) 0.14(2) 0.076(16) 0.026(15) 0.014(11) 0.062(14)
C112 0.025(10) 0.11(2) 0.16(3) -0.05(2) 0.015(14) 0.014(12)
C113 0.062(15) 0.090(19) 0.10(2) -0.009(15) 0.043(14) 0.004(14)
C114 0.058(11) 0.033(9) 0.084(15) -0.001(9) 0.047(11) -0.002(8)
C115 0.043(8) 0.022(7) 0.028(8) 0.001(6) 0.005(6) 0.009(6)
C116 0.046(10) 0.045(10) 0.048(10) 0.003(8) 0.022(8) 0.008(8)
C117 0.083(15) 0.046(11) 0.057(13) -0.002(9) 0.031(11) 0.023(10)
C118 0.073(13) 0.050(11) 0.042(11) 0.004(8) 0.005(10) 0.016(10)
C119 0.064(12) 0.037(10) 0.064(13) 0.015(9) 0.008(10) -0.014(9)
C120 0.030(7) 0.037(8) 0.051(10) 0.022(7) 0.025(7) 0.005(6)
C121 0.082(13) 0.042(9) 0.038(10) 0.013(8) 0.018(9) 0.024(9)
C122 0.042(9) 0.031(8) 0.044(9) 0.013(7) 0.022(7) 0.009(7)
C123 0.13(2) 0.051(12) 0.084(17) 0.037(12) 0.048(15) 0.051(14)
C124 0.15(3) 0.10(2) 0.11(2) 0.074(18) 0.06(2) 0.062(19)
C125 0.21(4) 0.09(2) 0.22(4) 0.09(3) 0.13(3) 0.10(2)
C126 0.14(2) 0.067(13) 0.058(13) 0.039(11) 0.056(14) 0.069(14)
C127 0.038(8) 0.036(8) 0.045(10) 0.010(7) 0.008(7) 0.017(7)
C128 0.027(7) 0.043(9) 0.049(10) 0.015(8) 0.005(7) -0.003(7)
C129 0.083(15) 0.053(12) 0.044(12) -0.006(9) -0.013(11) -0.010(11)
C130 0.096(17) 0.084(16) 0.042(12) 0.023(11) 0.027(12) 0.025(14)
C131 0.077(14) 0.085(15) 0.028(10) 0.009(10) 0.013(10) 0.034(12)
C132 0.041(9) 0.076(13) 0.046(11) 0.028(9) 0.022(8) 0.021(9)
C133 0.008(5) 0.024(6) 0.053(7) 0.003(5) 0.011(5) -0.001(4)
C134 0.032(8) 0.031(8) 0.104(16) 0.025(9) 0.020(9) 0.020(7)
C135 0.048(10) 0.026(9) 0.122(19) 0.025(10) 0.005(11) 0.020(8)
C136 0.018(7) 0.039(10) 0.17(2) 0.016(13) 0.040(11) 0.019(7)
C137 0.023(7) 0.023(7) 0.102(15) 0.000(8) 0.030(9) 0.000(6)
C138 0.024(7) 0.011(6) 0.102(15) -0.011(7) 0.027(8) -0.001(5)
C139 0.022(6) 0.016(6) 0.043(9) -0.006(6) 0.006(6) 0.008(5)
C140 0.028(8) 0.031(8) 0.107(15) 0.025(9) 0.031(9) 0.025(7)
C141 0.033(9) 0.044(10) 0.116(17) 0.021(10) 0.046(10) 0.019(8)
C142 0.058(11) 0.024(8) 0.102(16) 0.020(9) 0.043(11) 0.005(8)
C143 0.027(7) 0.017(6) 0.055(10) 0.014(6) 0.015(7) 0.001(5)
C144 0.016(6) 0.027(7) 0.042(8) 0.005(6) 0.008(6) 0.012(5)
C145 0.028(7) 0.023(7) 0.036(8) 0.011(6) 0.003(6) 0.001(6)
C146 0.032(8) 0.036(8) 0.054(10) 0.015(7) 0.010(7) 0.009(7)
C147 0.038(9) 0.033(8) 0.065(12) 0.004(8) 0.002(8) 0.017(7)
C148 0.043(9) 0.027(8) 0.085(14) 0.011(8) 0.042(10) 0.007(7)
C149 0.029(8) 0.060(11) 0.070(13) 0.028(10) 0.019(8) 0.017(8)
C150 0.018(6) 0.040(8) 0.042(9) 0.015(7) 0.007(6) 0.005(6)
C151 0.017(6) 0.037(7) 0.026(7) 0.013(6) -0.004(5) 0.008(5)
C152 0.011(6) 0.036(7) 0.038(8) 0.013(6) 0.009(5) 0.011(5)
C153 0.020(6) 0.046(9) 0.043(9) 0.029(7) 0.006(6) 0.021(6)
C154 0.024(7) 0.059(10) 0.022(7) 0.011(7) 0.011(6) 0.018(7)
C155 0.041(9) 0.039(8) 0.028(8) 0.003(7) -0.002(7) 0.004(7)
C156 0.024(7) 0.024(7) 0.047(9) 0.020(6) 0.012(6) 0.010(5)
C157 0.010(5) 0.037(6) 0.032(6) 0.003(5) 0.014(5) 0.006(4)
C158 0.035(8) 0.038(8) 0.036(9) 0.001(7) 0.004(7) 0.000(7)
C159 0.046(9) 0.039(9) 0.035(9) -0.001(7) 0.002(8) 0.002(7)
C160 0.034(8) 0.040(9) 0.040(9) -0.017(7) 0.017(7) 0.000(7)
C161 0.020(7) 0.042(9) 0.060(11) 0.012(8) 0.012(7) 0.006(6)
C162 0.020(6) 0.030(7) 0.036(8) 0.000(6) 0.010(6) 0.001(5)
C163 0.048(9) 0.032(7) 0.022(7) 0.003(6) 0.013(6) 0.025(7)
C164 0.054(9) 0.032(8) 0.022(7) -0.001(6) -0.009(7) 0.023(7)
C165 0.070(12) 0.050(10) 0.025(8) 0.008(7) -0.005(8) 0.026(9)
C166 0.075(12) 0.065(11) 0.025(8) 0.013(8) 0.010(8) 0.061(10)
C167 0.054(11) 0.039(9) 0.052(11) -0.002(8) 0.015(9) 0.015(8)
C168 0.036(8) 0.044(9) 0.043(10) 0.004(7) 0.013(7) 0.016(7)
C169 0.026(7) 0.024(7) 0.075(13) -0.023(8) 0.008(8) 0.005(6)
C170 0.067(14) 0.081(16) 0.067(15) 0.002(12) 0.033(12) 0.006(12)
C171 0.024(11) 0.19(3) 0.13(2) -0.12(2) 0.049(14) -0.052(15)
C172 0.049(15) 0.078(19) 0.30(5) -0.09(2) -0.02(2) 0.043(15)
C173 0.060(16) 0.050(15) 0.37(6) -0.06(2) -0.07(2) 0.024(13)
C174 0.022(8) 0.020(8) 0.17(2) -0.035(11) -0.020(11) 0.002(6)
C175 0.067(11) 0.028(8) 0.025(8) 0.010(6) 0.010(8) -0.010(7)
C176 0.27(4) 0.031(10) 0.031(11) -0.015(8) 0.073(17) -0.025(15)
C177 0.22(4) 0.042(13) 0.08(2) 0.014(13) 0.01(2) -0.019(17)
C178 0.13(2) 0.078(17) 0.050(14) 0.023(12) 0.008(15) -0.006(16)
C179 0.063(13) 0.062(13) 0.080(16) 0.028(12) 0.035(12) 0.001(10)
C180 0.063(12) 0.056(11) 0.052(12) 0.013(9) 0.000(9) 0.024(10)
C181 0.024(7) 0.025(7) 0.029(8) 0.007(6) -0.005(6) 0.001(5)
C182 0.049(9) 0.030(8) 0.049(10) 0.018(7) 0.014(8) 0.010(7)
C183 0.044(9) 0.071(12) 0.046(10) 0.014(9) 0.033(8) 0.027(9)
C184 0.064(11) 0.056(11) 0.037(10) 0.000(8) 0.006(8) 0.035(9)
C185 0.091(14) 0.056(10) 0.032(9) 0.007(7) 0.033(9) 0.059(10)
C186 0.062(10) 0.044(9) 0.025(8) 0.008(7) -0.014(7) 0.031(8)
C187 0.042(9) 0.041(9) 0.056(11) 0.016(8) 0.011(8) 0.024(7)
C188 0.056(10) 0.055(10) 0.040(9) 0.023(8) 0.021(8) 0.035(9)
C189 0.100(16) 0.094(16) 0.043(11) 0.037(10) 0.040(11) 0.086(14)
C190 0.109(18) 0.041(11) 0.052(12) 0.013(9) 0.039(12) 0.029(12)
C191 0.083(15) 0.035(10) 0.062(13) 0.006(9) 0.011(11) 0.009(10)
C192 0.079(13) 0.028(8) 0.046(10) 0.011(7) 0.020(9) 0.028(8)
C193 0.021(6) 0.017(6) 0.044(9) 0.006(6) 0.005(6) 0.009(5)
C194 0.034(9) 0.064(11) 0.041(10) -0.006(8) 0.001(7) 0.013(8)
C195 0.046(11) 0.059(12) 0.079(16) 0.002(11) -0.022(11) 0.005(9)
C196 0.023(8) 0.037(9) 0.099(17) 0.006(10) 0.009(10) 0.005(7)
C197 0.044(11) 0.033(10) 0.11(2) 0.016(13) 0.024(15) 0.021(8)
C198 0.019(7) 0.031(8) 0.085(14) 0.023(9) 0.003(8) 0.003(6)
C199 0.019(7) 0.077(12) 0.035(9) 0.023(8) 0.019(6) 0.017(7)
C200 0.045(10) 0.102(16) 0.046(11) 0.039(11) 0.020(8) 0.038(10)
C201 0.051(11) 0.065(12) 0.043(11) 0.013(9) 0.021(9) 0.015(9)
C202 0.022(8) 0.089(14) 0.061(12) 0.013(10) 0.013(8) 0.028(9)
C203 0.019(7) 0.052(9) 0.037(9) 0.000(7) 0.001(6) 0.013(6)
C204 0.019(6) 0.030(7) 0.033(8) 0.004(6) 0.001(6) 0.004(5)
C205 0.042(9) 0.037(8) 0.051(10) 0.027(8) 0.025(8) 0.009(7)
C206 0.25(4) 0.038(11) 0.041(12) 0.010(9) 0.053(17) 0.023(16)
C207 0.39(5) 0.022(10) 0.052(14) 0.022(10) 0.09(2) 0.027(19)
C208 0.065(12) 0.036(10) 0.075(15) 0.023(10) 0.006(11) 0.004(9)
C209 0.12(2) 0.059(13) 0.13(2) 0.057(14) 0.100(18) 0.042(13)
C210 0.107(18) 0.042(11) 0.16(2) 0.046(13) 0.114(18) 0.031(11)
C211 0.035(7) 0.026(7) 0.027(7) 0.013(6) -0.003(6) 0.010(6)
C212 0.062(11) 0.084(13) 0.029(9) 0.022(9) 0.012(8) 0.046(11)
C213 0.050(10) 0.048(10) 0.036(9) 0.001(7) 0.012(8) 0.015(8)
C214 0.037(8) 0.042(9) 0.031(9) 0.027(7) 0.003(7) -0.009(7)
C215 0.005(6) 0.088(14) 0.086(15) 0.057(12) 0.013(7) 0.004(7)
C216 0.013(6) 0.054(9) 0.033(8) 0.006(7) 0.006(6) 0.007(6)
F1 0.070(10) 0.186(19) 0.021(7) 0.024(9) 0.003(7) 0.082(12)
F2 0.056(6) 0.057(6) 0.049(6) 0.023(5) 0.006(5) 0.028(5)
F3 0.078(12) 0.085(13) 0.136(19) 0.050(13) 0.022(12) 0.001(10)
F4 0.076(10) 0.103(12) 0.036(8) -0.005(7) 0.025(7) 0.060(9)
F5 0.246(19) 0.105(11) 0.051(8) 0.027(7) 0.003(10) 0.118(13)
F6 0.066(9) 0.162(16) 0.200(19) 0.105(15) 0.048(11) 0.003(10)
F7 0.124(11) 0.085(9) 0.084(9) 0.033(7) 0.036(8) 0.062(8)
F8 0.052(7) 0.052(8) 0.26(2) 0.019(10) -0.023(10) 0.011(6)
F9 0.047(7) 0.23(2) 0.100(11) -0.086(12) 0.017(7) 0.028(10)
F10 0.058(10) 0.073(11) 0.091(13) 0.035(10) -0.023(9) -0.019(8)
F11 0.139(12) 0.123(11) 0.034(6) 0.040(7) 0.051(7) 0.080(9)
F12 0.131(12) 0.146(13) 0.115(11) 0.084(10) 0.057(9) 0.120(11)
F13 0.128(14) 0.055(9) 0.024(7) -0.002(6) 0.004(8) -0.045(9)
F14 0.128(12) 0.118(12) 0.192(17) 0.107(12) 0.087(12) 0.096(11)
F15 0.033(6) 0.041(7) 0.171(14) 0.043(8) 0.063(8) 0.014(6)
F16 0.067(10) 0.084(11) 0.090(13) 0.045(10) -0.002(9) 0.034(9)
F17 0.086(8) 0.061(6) 0.039(6) -0.014(5) 0.022(5) 0.035(6)
F18 0.055(7) 0.036(6) 0.024(6) 0.011(5) 0.017(5) 0.031(6)
F19 0.14(2) 0.25(3) 0.18(3) 0.09(3) 0.07(2) 0.14(2)
F20 0.104(10) 0.070(8) 0.088(10) -0.043(7) 0.039(8) 0.009(7)
F21 0.27(4) 0.11(2) 0.17(3) 0.049(19) -0.01(3) 0.06(2)
F22 0.14(2) 0.14(2) 0.096(17) 0.015(15) 0.002(15) -0.006(17)
F23 0.162(16) 0.133(14) 0.174(17) 0.080(13) 0.035(13) 0.114(13)
F24 0.022(6) 0.049(7) 0.144(13) 0.029(8) 0.049(7) 0.022(5)
F25 0.058(9) 0.038(8) 0.108(13) 0.017(8) 0.028(9) 0.021(7)
F26 0.039(5) 0.046(5) 0.051(6) 0.019(4) -0.004(4) 0.014(4)
F27 0.047(6) 0.109(9) 0.045(6) 0.020(6) 0.005(5) -0.002(6)
F28 0.054(7) 0.032(6) 0.026(6) -0.015(5) -0.015(5) 0.024(6)
F29 0.072(10) 0.156(17) 0.20(2) -0.042(14) 0.057(12) -0.047(10)
F30 0.45(4) 0.061(9) 0.053(9) -0.007(7) 0.115(15) -0.039(15)
F31 0.108(9) 0.082(8) 0.039(6) 0.029(6) 0.030(6) 0.047(7)
F32 0.192(17) 0.178(16) 0.112(13) 0.091(12) 0.075(12) 0.145(15)
F33 0.046(8) 0.071(10) 0.033(8) -0.017(7) -0.015(6) -0.008(7)
F34 0.062(8) 0.170(14) 0.072(9) 0.044(9) 0.036(7) 0.044(9)
F35 0.76(7) 0.059(11) 0.124(17) 0.044(11) 0.17(3) 0.01(2)
F36 0.071(7) 0.063(7) 0.066(8) -0.017(6) -0.007(6) 0.024(6)
F1D 0.04(2) 0.037(19) 0.07(3) 0.004(17) 0.015(18) 0.012(16)
F3D 0.12(3) 0.006(14) 0.09(3) -0.014(16) 0.08(3) -0.001(17)
F4D 0.07(3) 0.08(3) 0.03(2) -0.017(19) -0.001(19) -0.06(2)
F10D 0.04(2) 0.07(2) 0.04(2) -0.007(18) 0.018(17) -0.035(18)
F13D 0.13(4) 0.14(5) 0.07(3) 0.06(3) 0.02(3) -0.10(4)
F15D 0.04(3) 0.20(7) 1.1(3) 0.44(14) 0.13(8) 0.08(4)
F16D 0.10(4) 0.05(2) 0.10(4) 0.04(2) 0.01(3) -0.03(2)
F18D 0.09(3) 0.08(3) 0.03(2) 0.006(19) 0.03(2) 0.04(2)
F19D 0.028(18) 0.029(18) 0.15(4) -0.01(2) 0.06(2) -0.022(14)
F21D 0.17(4) 0.05(2) 0.010(15) 0.042(15) 0.06(2) 0.07(2)
F22D 0.025(16) 0.10(3) 0.018(16) 0.034(17) 0.004(12) -0.053(17)
F24D 0.000(17) 0.11(4) 1.2(3) 0.35(11) -0.01(6) 0.00(2)
F25D 0.06(2) 0.04(2) 0.05(2) -0.010(17) 0.013(19) -0.012(17)
F28D 0.10(4) 0.23(8) 0.22(8) -0.04(6) -0.08(5) 0.13(5)
F33D 0.36(17) 0.15(9) 0.22(12) -0.11(8) -0.22(11) 0.16(11)
Mo1 0.0164(5) 0.0213(5) 0.0240(6) 0.0046(4) 0.0112(4) 0.0101(4)
Mo2 0.0190(5) 0.0177(5) 0.0256(6) 0.0044(4) 0.0085(4) 0.0101(4)
Mo3 0.0214(5) 0.0196(5) 0.0163(5) 0.0006(4) 0.0075(4) 0.0090(4)
Mo4 0.0192(5) 0.0165(5) 0.0171(5) 0.0005(4) 0.0067(4) 0.0068(4)
Mo5 0.0186(5) 0.0167(5) 0.0188(5) 0.0033(4) 0.0110(4) 0.0076(4)
Mo6 0.0206(5) 0.0167(5) 0.0294(6) 0.0049(4) 0.0120(5) 0.0054(4)
Mo7 0.0194(5) 0.0212(5) 0.0215(6) 0.0016(4) 0.0067(4) 0.0068(4)
Mo8 0.0219(5) 0.0222(5) 0.0181(5) 0.0025(4) 0.0068(4) 0.0077(4)
Mo9 0.0179(5) 0.0160(5) 0.0253(6) 0.0040(4) 0.0120(4) 0.0047(4)
Mo10 0.0156(5) 0.0192(5) 0.0201(5) 0.0021(4) 0.0084(4) 0.0087(4)
Mo11 0.0139(5) 0.0246(5) 0.0310(6) 0.0086(5) 0.0091(4) 0.0087(4)
Mo12 0.0167(5) 0.0168(5) 0.0280(6) 0.0050(4) 0.0082(4) 0.0090(4)
Mo13 0.0167(5) 0.0142(5) 0.0205(5) 0.0058(4) 0.0052(4) 0.0059(4)
Mo14 0.0132(4) 0.0147(5) 0.0228(6) 0.0035(4) 0.0063(4) 0.0066(4)
Mo15 0.0194(5) 0.0153(5) 0.0248(6) 0.0050(4) 0.0077(4) 0.0061(4)
Mo16 0.0204(5) 0.0280(6) 0.0266(6) 0.0131(5) 0.0097(5) 0.0063(4)
Mo17 0.0209(5) 0.0174(5) 0.0267(6) 0.0046(4) 0.0042(4) 0.0080(4)
Mo18 0.0202(5) 0.0155(5) 0.0280(6) 0.0087(4) 0.0106(4) 0.0081(4)
Mo19 0.0254(6) 0.0271(6) 0.0254(6) 0.0133(5) 0.0096(5) 0.0138(5)
Mo20 0.0184(5) 0.0284(6) 0.0273(6) 0.0089(5) 0.0005(5) 0.0043(4)
Mo21 0.0186(5) 0.0273(6) 0.0310(7) 0.0113(5) 0.0053(5) -0.0023(4)
Mo22 0.0220(5) 0.0291(6) 0.0342(7) 0.0118(5) 0.0138(5) 0.0161(5)
Mo23 0.0252(6) 0.0326(6) 0.0344(7) 0.0157(5) 0.0099(5) 0.0202(5)
Mo24 0.0135(5) 0.0402(7) 0.0363(7) 0.0175(6) 0.0087(5) 0.0107(5)
O1 0.027(4) 0.022(4) 0.010(4) 0.000(3) 0.003(3) 0.013(4)
O2 0.016(4) 0.020(4) 0.022(5) -0.002(3) 0.001(3) 0.008(3)
O3 0.030(5) 0.019(4) 0.012(4) -0.001(3) 0.006(4) 0.003(4)
O4 0.030(5) 0.011(4) 0.031(5) 0.006(4) 0.011(4) 0.003(4)
O5 0.019(4) 0.039(6) 0.038(6) 0.008(4) 0.010(4) 0.013(4)
O6 0.031(5) 0.035(5) 0.036(6) 0.007(4) 0.018(4) 0.027(4)
O7 0.027(5) 0.020(4) 0.044(6) -0.008(4) 0.024(4) 0.010(4)
O8 0.030(5) 0.019(4) 0.022(5) 0.002(4) 0.009(4) 0.012(4)
O9 0.022(5) 0.038(5) 0.029(5) 0.009(4) 0.011(4) 0.003(4)
O10 0.018(4) 0.024(5) 0.025(5) 0.005(4) 0.004(4) 0.001(4)
O11 0.014(4) 0.026(5) 0.041(6) 0.007(4) -0.002(4) -0.001(4)
O12 0.033(5) 0.029(5) 0.035(6) 0.011(4) 0.016(4) 0.011(4)
O13 0.019(4) 0.020(4) 0.027(5) -0.001(4) 0.009(4) 0.000(3)
O14 0.038(5) 0.022(5) 0.027(5) 0.000(4) 0.012(4) 0.012(4)
O15 0.014(4) 0.040(5) 0.033(6) 0.005(4) 0.004(4) 0.012(4)
O16 0.035(5) 0.031(5) 0.030(5) 0.010(4) 0.014(4) 0.019(4)
O17 0.021(4) 0.019(4) 0.024(5) 0.006(4) 0.007(4) 0.006(3)
O18 0.024(4) 0.026(5) 0.020(5) 0.007(4) 0.010(4) 0.009(4)
O19 0.022(4) 0.018(4) 0.026(5) 0.005(4) 0.009(4) 0.004(3)
O20 0.010(4) 0.019(4) 0.022(4) 0.007(3) 0.008(3) 0.005(3)
O21 0.028(5) 0.026(5) 0.029(5) 0.013(4) 0.014(4) 0.012(4)
O22 0.017(4) 0.026(5) 0.036(5) 0.001(4) 0.017(4) 0.009(4)
O23 0.008(4) 0.019(4) 0.024(5) 0.001(3) 0.004(3) -0.001(3)
O24 0.023(4) 0.020(4) 0.025(5) 0.001(4) 0.007(4) 0.011(4)
O25 0.018(4) 0.027(5) 0.025(5) 0.004(4) 0.013(4) 0.009(4)
O26 0.024(5) 0.026(5) 0.036(6) 0.005(4) 0.011(4) 0.013(4)
O27 0.018(4) 0.022(4) 0.029(5) -0.002(4) -0.001(4) 0.004(4)
O28 0.031(5) 0.018(4) 0.027(5) 0.004(4) 0.018(4) 0.011(4)
O29 0.026(5) 0.024(5) 0.041(6) 0.011(4) 0.010(4) 0.011(4)
O30 0.023(4) 0.016(4) 0.030(5) -0.003(4) 0.006(4) 0.011(4)
O31 0.016(4) 0.026(5) 0.025(5) -0.002(4) 0.005(4) 0.005(4)
O32 0.018(4) 0.021(4) 0.028(5) 0.004(4) 0.010(4) 0.009(3)
O33 0.027(5) 0.025(5) 0.032(5) 0.015(4) 0.015(4) 0.010(4)
O34 0.028(5) 0.018(4) 0.026(5) 0.004(4) 0.015(4) 0.011(4)
O35 0.021(4) 0.030(5) 0.030(5) 0.006(4) 0.014(4) 0.011(4)
O36 0.020(4) 0.029(5) 0.021(5) 0.005(4) 0.005(4) 0.014(4)
O37 0.032(5) 0.022(4) 0.019(5) 0.000(4) 0.015(4) 0.011(4)
O38 0.024(5) 0.030(5) 0.045(6) 0.017(4) 0.016(4) 0.005(4)
O39 0.018(4) 0.021(4) 0.031(5) 0.011(4) 0.010(4) 0.003(3)
O40 0.018(4) 0.035(5) 0.025(5) 0.008(4) 0.007(4) 0.008(4)
O41 0.012(4) 0.027(5) 0.029(5) 0.010(4) 0.009(4) 0.007(3)
O42 0.022(4) 0.024(4) 0.011(4) 0.002(3) 0.003(3) 0.006(3)
O43 0.021(4) 0.022(4) 0.020(5) 0.003(3) 0.008(4) 0.006(3)
O44 0.027(4) 0.011(4) 0.019(4) 0.000(3) 0.005(4) 0.008(3)
O45 0.038(5) 0.017(4) 0.025(5) 0.006(4) -0.002(4) 0.013(4)
O46 0.013(4) 0.028(5) 0.040(6) 0.011(4) 0.003(4) 0.008(4)
O47 0.030(5) 0.022(4) 0.029(5) 0.011(4) 0.020(4) 0.009(4)
O48 0.044(6) 0.040(6) 0.030(5) 0.019(4) 0.023(5) 0.025(5)
O49 0.023(5) 0.026(5) 0.039(6) 0.010(4) 0.013(4) 0.017(4)
O50 0.030(5) 0.027(5) 0.050(7) 0.014(5) 0.021(5) 0.013(4)
O51 0.043(6) 0.040(6) 0.019(5) 0.006(4) 0.001(4) 0.015(5)
O52 0.029(5) 0.049(6) 0.029(6) 0.010(5) 0.004(4) 0.006(5)
O53 0.026(5) 0.032(5) 0.044(6) 0.020(5) 0.006(4) -0.001(4)
O54 0.032(5) 0.037(6) 0.057(7) 0.006(5) 0.022(5) 0.020(5)
O55 0.046(6) 0.049(6) 0.042(6) 0.022(5) 0.012(5) 0.031(5)
O56 0.020(5) 0.075(8) 0.045(7) 0.015(6) 0.003(5) 0.019(5)
O57 0.025(5) 0.022(4) 0.030(5) 0.005(4) 0.007(4) 0.005(4)
O58 0.027(5) 0.015(4) 0.026(5) 0.006(3) 0.008(4) 0.006(3)
O59 0.030(5) 0.021(4) 0.024(5) 0.007(4) 0.003(4) 0.001(4)
O60 0.024(5) 0.030(5) 0.032(5) 0.011(4) 0.010(4) 0.011(4)
O61 0.019(4) 0.036(5) 0.027(5) 0.007(4) 0.010(4) 0.015(4)
O62 0.027(5) 0.027(5) 0.037(6) 0.014(4) 0.008(4) 0.008(4)
O63 0.026(5) 0.038(5) 0.039(6) 0.021(5) 0.013(4) 0.016(4)
O64 0.018(4) 0.029(5) 0.048(6) 0.016(4) 0.015(4) 0.013(4)
O65 0.028(5) 0.028(5) 0.045(6) 0.019(4) 0.015(4) 0.011(4)
O66 0.021(5) 0.043(6) 0.034(6) 0.011(4) 0.009(4) 0.019(4)
O67 0.030(5) 0.051(6) 0.031(6) 0.011(5) 0.005(4) 0.014(5)
O68 0.032(5) 0.043(6) 0.023(5) 0.015(4) 0.010(4) 0.013(4)
O69 0.022(5) 0.029(5) 0.031(5) 0.008(4) 0.009(4) 0.007(4)
O70 0.040(5) 0.021(4) 0.023(5) 0.006(4) 0.014(4) 0.018(4)
O71 0.025(5) 0.029(5) 0.037(6) 0.009(4) 0.004(4) 0.015(4)
O72 0.019(4) 0.024(5) 0.032(5) 0.007(4) 0.006(4) 0.008(4)
O73 0.035(5) 0.023(5) 0.033(6) 0.008(4) 0.005(4) 0.017(4)
O74 0.021(5) 0.033(5) 0.038(6) 0.003(4) 0.005(4) 0.007(4)
O75 0.035(5) 0.024(5) 0.044(6) 0.016(4) 0.016(5) 0.021(4)
O76 0.023(5) 0.035(6) 0.057(7) 0.023(5) 0.011(5) 0.011(4)
O77 0.024(5) 0.045(6) 0.034(6) 0.006(5) 0.011(4) 0.007(4)
O78 0.041(6) 0.029(5) 0.032(5) 0.013(4) 0.019(4) 0.014(4)
O79 0.023(5) 0.038(5) 0.040(6) 0.018(5) 0.006(4) 0.010(4)
O80 0.042(6) 0.050(6) 0.026(5) 0.021(5) 0.016(4) 0.025(5)
O81 0.019(4) 0.024(5) 0.035(5) 0.009(4) 0.005(4) 0.010(4)
O82 0.026(4) 0.016(4) 0.027(5) 0.004(4) 0.007(4) 0.011(4)
O83 0.023(4) 0.031(5) 0.025(5) 0.006(4) -0.003(4) 0.011(4)
O84 0.030(5) 0.030(5) 0.037(6) 0.017(4) 0.011(4) 0.013(4)
P1 0.0176(15) 0.0244(16) 0.0220(17) 0.0066(13) 0.0076(13) 0.0108(13)
P2 0.0229(17) 0.040(2) 0.0189(17) 0.0057(15) 0.0068(14) 0.0132(15)
P3 0.0194(15) 0.0322(18) 0.0183(17) 0.0030(14) 0.0035(13) 0.0077(14)
P4 0.0308(18) 0.0267(17) 0.0133(16) 0.0008(13) 0.0013(13) 0.0137(14)
P5 0.0185(15) 0.0151(15) 0.035(2) 0.0031(13) 0.0106(14) 0.0074(12)
P6 0.0292(17) 0.0199(16) 0.0253(18) 0.0064(13) 0.0147(14) 0.0086(14)
P7 0.0301(18) 0.0223(17) 0.037(2) 0.0062(15) 0.0147(16) 0.0050(14)
P8 0.0205(16) 0.0199(16) 0.042(2) 0.0044(15) 0.0072(15) 0.0101(13)
P9 0.0184(15) 0.0256(17) 0.034(2) 0.0134(15) 0.0058(14) 0.0098(13)
P10 0.0311(18) 0.0204(16) 0.0256(19) 0.0009(14) 0.0098(15) 0.0020(14)
P11 0.0280(18) 0.0278(18) 0.029(2) 0.0077(15) 0.0009(15) 0.0102(15)
P12 0.0214(16) 0.0357(19) 0.0247(18) 0.0147(15) 0.0095(14) 0.0109(14)
P13 0.0146(14) 0.0151(14) 0.0253(17) 0.0029(12) 0.0096(12) 0.0095(11)
P14 0.0156(14) 0.0200(15) 0.0219(17) 0.0092(13) 0.0043(12) 0.0057(12)

loop_
_atom_type_symbol
_atom_type_description
_atom_type_scat_dispersion_real
_atom_type_scat_dispersion_imag
_atom_type_scat_source
C C 0.0033 0.0016 'International Tables Vol C Tables 4.2.6.8 and 6.1.1.4'
H H 0.0000 0.0000 'International Tables Vol C Tables 4.2.6.8 and 6.1.1.4'
O O 0.0106 0.0060 'International Tables Vol C Tables 4.2.6.8 and 6.1.1.4'
F F 0.0171 0.0103 'International Tables Vol C Tables 4.2.6.8 and 6.1.1.4'
P P 0.1023 0.0942 'International Tables Vol C Tables 4.2.6.8 and 6.1.1.4'
Mo Mo -1.6832 0.6857 'International Tables Vol C Tables 4.2.6.8 and 6.1.1.4'
Au Au -2.0133 8.8022 'International Tables Vol C Tables 4.2.6.8 and 6.1.1.4'

loop_
_geom_angle_atom_site_label_1
_geom_angle_atom_site_label_2
_geom_angle_atom_site_label_3
_geom_angle
O1 Au1 P1 176.2(2)
O1 Au1 Au4 46.4(2)
P1 Au1 Au4 131.29(9)
O1 Au1 Au3 46.2(2)
P1 Au1 Au3 132.34(9)
Au4 Au1 Au3 79.445(19)
O1 Au1 Au2 44.6(2)
P1 Au1 Au2 139.26(9)
Au4 Au1 Au2 79.11(2)
Au3 Au1 Au2 71.021(18)
O1 Au2 P2 172.1(2)
O1 Au2 Au1 46.4(2)
P2 Au2 Au1 129.56(9)
O1 Au3 P3 172.4(2)
O1 Au3 Au1 47.4(2)
P3 Au3 Au1 125.36(9)
O1 Au4 P4 170.7(2)
O1 Au4 Au1 48.2(2)
P4 Au4 Au1 122.51(9)
O3 Au5 P5 172.7(2)
O3 Au5 Au6 43.4(2)
P5 Au5 Au6 129.47(10)
O3 Au5 Au7 69.9(2)
P5 Au5 Au7 114.44(8)
Au6 Au5 Au7 91.690(17)
O3 Au6 P6 178.2(2)
O3 Au6 Au5 44.3(2)
P6 Au6 Au5 135.53(9)
O3 Au6 Au8 65.4(2)
P6 Au6 Au8 116.36(8)
Au5 Au6 Au8 88.667(18)
O4 Au7 P7 177.8(3)
O4 Au7 Au8 43.9(2)
P7 Au7 Au8 134.29(10)
O4 Au7 Au5 67.4(2)
P7 Au7 Au5 114.50(9)
Au8 Au7 Au5 89.255(18)
O4 Au8 P8 175.5(3)
O4 Au8 Au7 43.4(2)
P8 Au8 Au7 132.44(11)
O4 Au8 Au6 66.6(2)
P8 Au8 Au6 116.68(9)
Au7 Au8 Au6 90.237(17)
O2 Au9 P9 174.7(3)
O2 Au9 Au11 46.6(2)
P9 Au9 Au11 130.93(10)
O2 Au9 Au10 45.3(2)
P9 Au9 Au10 131.31(9)
Au11 Au9 Au10 75.910(19)
O2 Au9 Au12 42.1(2)
P9 Au9 Au12 143.13(9)
Au11 Au9 Au12 77.187(19)
Au10 Au9 Au12 71.836(16)
O2 Au10 P10 173.8(2)
O2 Au10 Au9 46.3(2)
P10 Au10 Au9 128.89(10)
O2 Au11 P11 168.8(2)
O2 Au11 Au9 47.3(2)
P11 Au11 Au9 121.42(10)
O2 Au12 P12 174.9(2)
O2 Au12 Au9 43.2(2)
P12 Au12 Au9 135.34(9)
C6 C1 C2 121.1(13)
C6 C1 P1 120.9(10)
C2 C1 P1 117.9(10)
C1 C2 C3 115.8(14)
C1 C2 H2 122.1
C3 C2 H2 122.1
F1 C3 C4 120.4(17)
F1 C3 C2 116.1(16)
C4 C3 C2 123.5(17)
C5 C4 C3 119.6(16)
C5 C4 H4 120.2
C3 C4 H4 120.2
F1D C5 C4 113(2)
F1D C5 C6 125(2)
C4 C5 C6 121.1(15)
C1 C6 C5 118.8(13)
C1 C6 H6 120.6
C5 C6 H6 120.6
C12 C7 C8 120.8(12)
C12 C7 P1 119.6(9)
C8 C7 P1 119.5(9)
C9 C8 C7 118.7(12)
C9 C8 H8 120.7
C7 C8 H8 120.7
F2 C9 C8 119.3(13)
F2 C9 C10 118.7(12)
C8 C9 C10 121.7(13)
C9 C10 C11 118.6(12)
C9 C10 H10 120.7
C11 C10 H10 120.7
C12 C11 C10 120.1(12)
C12 C11 H11 119.9
C10 C11 H11 119.9
C7 C12 C11 119.9(11)
C7 C12 H12 120.0
C11 C12 H12 120.0
C18 C13 C14 120.9(14)
C18 C13 P1 124.1(12)
C14 C13 P1 115.0(11)
C15 C14 C13 115.5(17)
C15 C14 H14 122.2
C13 C14 H14 122.2
F3 C15 C16 125(2)
F3 C15 C14 112(2)
C16 C15 C14 122.1(18)
C17 C16 C15 121.2(18)
C17 C16 H16 119.4
C15 C16 H16 119.4
F3D C17 C16 121(2)
F3D C17 C18 120(2)
C16 C17 C18 119.4(19)
C13 C18 C17 120.8(17)
C13 C18 H18 119.6
C17 C18 H18 119.6
C24 C19 C20 122.1(14)
C24 C19 P2 118.3(10)
C20 C19 P2 119.5(12)
C19 C20 C21 117.8(15)
C19 C20 H20 121.1
C21 C20 H20 121.1
F4 C21 C22 117.9(16)
F4 C21 C20 119.7(18)
C22 C21 C20 122.3(15)
C23 C22 C21 118.5(16)
C23 C22 H22 120.7
C21 C22 H22 120.7
F4D C23 C22 122(2)
F4D C23 C24 117(2)
C22 C23 C24 119.5(18)
C19 C24 C23 119.6(14)
C19 C24 H24 120.2
C23 C24 H24 120.2
C26 C25 C30 121.9(14)
C26 C25 P2 118.2(12)
C30 C25 P2 119.9(12)
C25 C26 C27 115.6(16)
C25 C26 H26 122.2
C27 C26 H26 122.2
C28 C27 F5 119.7(16)
C28 C27 C26 123.9(16)
F5 C27 C26 116.4(16)
C27 C28 C29 116.0(15)
C27 C28 H28 122.0
C29 C28 H28 122.0
C30 C29 C28 121.7(16)
C30 C29 H29 119.2
C28 C29 H29 119.2
C29 C30 C25 120.8(15)
C29 C30 H30 119.6
C25 C30 H30 119.6
C32 C31 C36 120.9(14)
C32 C31 P2 121.8(13)
C36 C31 P2 117.2(11)
C31 C32 C33 117.7(19)
C31 C32 H32 121.2
C33 C32 H32 121.2
C34 C33 C32 124(2)
C34 C33 F6 116.9(19)
C32 C33 F6 119(2)
C33 C34 C35 117.9(17)
C33 C34 H34 121.1
C35 C34 H34 121.1
C36 C35 C34 119.2(16)
C36 C35 H35 120.4
C34 C35 H35 120.4
C35 C36 C31 120.6(16)
C35 C36 H36 119.7
C31 C36 H36 119.7
C38 C37 C42 120.9(15)
C38 C37 P3 122.0(11)
C42 C37 P3 116.8(12)
C39 C38 C37 118.3(18)
C39 C38 H38 120.8
C37 C38 H38 120.8
C40 C39 C38 125.3(18)
C40 C39 F7 117.8(17)
C38 C39 F7 116.7(18)
C39 C40 C41 117.3(18)
C39 C40 H40 121.3
C41 C40 H40 121.3
C40 C41 C42 120.2(17)
C40 C41 H41 119.9
C42 C41 H41 119.9
C37 C42 C41 117.6(17)
C37 C42 H42 121.2
C41 C42 H42 121.2
C48 C43 C44 120.4(14)
C48 C43 P3 118.7(11)
C44 C43 P3 120.6(12)
C43 C44 C45 117.1(15)
C43 C44 H44 121.4
C45 C44 H44 121.4
C46 C45 F8 119.6(16)
C46 C45 C44 124.2(16)
F8 C45 C44 115.8(18)
C47 C46 C45 115.9(14)
C47 C46 H46 122.1
C45 C46 H46 122.1
C46 C47 C48 124.2(15)
C46 C47 H47 117.9
C48 C47 H47 117.9
C43 C48 C47 118.0(14)
C43 C48 H48 121.0
C47 C48 H48 121.0
C54 C49 C50 116.6(15)
C54 C49 P3 125.8(13)
C50 C49 P3 117.5(12)
C51 C50 C49 119.3(15)
C51 C50 H50 120.3
C49 C50 H50 120.3
F9 C51 C50 117.0(17)
F9 C51 C52 120.5(17)
C50 C51 C52 122.2(17)
C53 C52 C51 118.2(18)
C53 C52 H52 120.9
C51 C52 H52 120.9
C52 C53 C54 120.3(18)
C52 C53 H53 119.9
C54 C53 H53 119.9
C53 C54 C49 122.8(18)
C53 C54 H54 118.6
C49 C54 H54 118.6
C56 C55 C60 121.1(14)
C56 C55 P4 119.7(12)
C60 C55 P4 118.9(10)
C55 C56 C57 116.1(18)
C55 C56 H56 121.9
C57 C56 H56 121.9
C58 C57 F10 119.0(19)
C58 C57 C56 126.6(18)
F10 C57 C56 114(2)
C57 C58 C59 116.0(16)
C57 C58 H58 122.0
C59 C58 H58 122.0
F10D C59 C60 124(2)
F10D C59 C58 114(2)
C60 C59 C58 120.2(18)
C59 C60 C55 119.7(15)
C59 C60 H60 120.1
C55 C60 H60 120.1
C66 C61 C62 121.9(13)
C66 C61 P4 116.7(10)
C62 C61 P4 121.3(11)
C63 C62 C61 117.3(14)
C63 C62 H62 121.3
C61 C62 H62 121.3
C62 C63 F11 119.4(15)
C62 C63 C64 123.7(16)
F11 C63 C64 116.3(17)
C63 C64 C65 117.7(16)
C63 C64 H64 121.2
C65 C64 H64 121.2
C66 C65 C64 120.0(14)
C66 C65 H65 120.0
C64 C65 H65 120.0
C61 C66 C65 119.2(13)
C61 C66 H66 120.4
C65 C66 H66 120.4
C68 C67 C72 121.1(14)
C68 C67 P4 122.5(12)
C72 C67 P4 116.3(13)
C69 C68 C67 121.0(17)
C69 C68 H68 119.5
C67 C68 H68 119.5
F12 C69 C68 120.7(19)
F12 C69 C70 121.1(19)
C68 C69 C70 118(2)
C71 C70 C69 123(2)
C71 C70 H70 118.4
C69 C70 H70 118.4
C70 C71 C72 119(2)
C70 C71 H71 120.4
C72 C71 H71 120.4
C67 C72 C71 117(2)
C67 C72 H72 121.3
C71 C72 H72 121.3
C74 C73 C78 121.1(14)
C74 C73 P5 122.7(11)
C78 C73 P5 116.2(11)
C73 C74 C75 120.1(14)
C73 C74 H74 120.0
C75 C74 H74 120.0
F13 C75 C76 118.0(17)
F13 C75 C74 120.0(18)
C76 C75 C74 122.0(16)
C75 C76 C77 116.5(16)
C75 C76 H76 121.8
C77 C76 H76 121.8
F13D C77 C78 136(3)
F13D C77 C76 103(3)
C78 C77 C76 120.7(15)
C77 C78 C73 119.6(15)
C77 C78 H78 120.2
C73 C78 H78 120.2
C84 C79 C80 121.1(13)
C84 C79 P5 119.7(11)
C80 C79 P5 119.2(11)
C81 C80 C79 112.5(19)
C81 C80 H80 123.8
C79 C80 H80 123.8
C82 C81 C80 128(2)
C82 C81 F14 122(2)
C80 C81 F14 110(2)
C81 C82 C83 115.3(16)
C81 C82 H82 122.4
C83 C82 H82 122.4
C82 C83 C84 124.0(19)
C82 C83 H83 118.0
C84 C83 H83 118.0
C79 C84 C83 119.1(16)
C79 C84 H84 120.5
C83 C84 H84 120.5
C86 C85 C90 121.0(13)
C86 C85 P5 120.5(11)
C90 C85 P5 118.6(11)
C87 C86 C85 118.6(13)
C87 C86 H86 120.7
C85 C86 H86 120.7
F15 C87 C88 117.6(15)
F15 C87 C86 120.4(14)
C88 C87 C86 121.9(15)
C87 C88 C89 120.7(15)
C87 C88 H88 119.7
C89 C88 H88 119.7
F15D C89 C88 113(3)
F15D C89 C90 129(3)
C88 C89 C90 117.8(14)
C85 C90 C89 120.0(13)
C85 C90 H90 120.0
C89 C90 H90 120.0
C96 C91 C92 119.3(14)
C96 C91 P6 124.2(11)
C92 C91 P6 116.5(11)
C91 C92 C93 120.6(15)
C91 C92 H92 119.7
C93 C92 H92 119.7
F16 C93 C92 122.2(18)
F16 C93 C94 118.8(17)
C92 C93 C94 118.9(16)
C95 C94 C93 119.7(16)
C95 C94 H94 120.1
C93 C94 H94 120.1
F16D C95 C94 116(3)
F16D C95 C96 123(3)
C94 C95 C96 120.7(17)
C91 C96 C95 120.7(15)
C91 C96 H96 119.7
C95 C96 H96 119.7
C102 C97 C98 119.9(13)
C102 C97 P6 119.4(10)
C98 C97 P6 120.4(11)
C99 C98 C97 119.0(15)
C99 C98 H98 120.5
C97 C98 H98 120.5
C98 C99 F17 118.4(16)
C98 C99 C100 122.0(15)
F17 C99 C100 119.6(15)
C99 C100 C101 120.4(15)
C99 C100 H100 119.8
C101 C100 H100 119.8
C102 C101 C100 117.8(16)
C102 C101 H101 121.1
C100 C101 H101 121.1
C97 C102 C101 120.8(14)
C97 C102 H102 119.6
C101 C102 H102 119.6
C104 C103 C108 120.3(13)
C104 C103 P6 121.2(10)
C108 C103 P6 118.5(10)
C103 C104 C105 118.9(13)
C103 C104 H104 120.6
C105 C104 H104 120.6
F18 C105 C106 116.0(12)
F18 C105 C104 121.5(13)
C106 C105 C104 122.5(13)
C105 C106 C107 118.2(14)
C105 C106 H106 120.9
C107 C106 H106 120.9
F18D C107 C106 110(2)
F18D C107 C108 128(2)
C106 C107 C108 120.9(16)
C107 C108 C103 119.1(15)
C107 C108 H108 120.5
C103 C108 H108 120.5
C114 C109 C110 122.1(17)
C114 C109 P7 122.9(15)
C110 C109 P7 114.9(12)
C111 C110 C109 115.5(19)
C111 C110 H110 122.3
C109 C110 H110 122.3
F19 C111 C110 120(3)
F19 C111 C112 115(2)
C110 C111 C112 124(2)
C113 C112 C111 120(2)
C113 C112 H112 120.1
C111 C112 H112 120.2
F19D C113 C112 111(3)
F19D C113 C114 128(3)
C112 C113 C114 121(2)
C109 C114 C113 118(2)
C109 C114 H114 121.2
C113 C114 H114 121.2
C120 C115 C116 119.6(14)
C120 C115 P7 119.9(12)
C116 C115 P7 120.5(12)
C117 C116 C115 118.4(16)
C117 C116 H116 120.8
C115 C116 H116 120.8
C116 C117 C118 125.2(18)
C116 C117 F20 118.6(18)
C118 C117 F20 116.3(17)
C117 C118 C119 115.3(17)
C117 C118 H118 122.3
C119 C118 H118 122.3
C118 C119 C120 121.7(18)
C118 C119 H119 119.2
C120 C119 H119 119.2
C115 C120 C119 119.8(16)
C115 C120 H120 120.1
C119 C120 H120 120.1
C122 C121 C126 121.1(16)
C122 C121 P7 120.7(13)
C126 C121 P7 118.1(13)
C121 C122 C123 120.2(17)
C121 C122 H122 119.9
C123 C122 H122 119.9
F21 C123 C124 113(2)
F21 C123 C122 127(3)
C124 C123 C122 120(2)
C123 C124 C125 123(2)
C123 C124 H124 118.4
C125 C124 H124 118.4
F21D C125 C126 130(3)
F21D C125 C124 117(3)
C126 C125 C124 112(3)
C121 C126 C125 123(2)
C121 C126 H126 118.5
C125 C126 H126 118.5
C132 C127 C128 119.6(17)
C132 C127 P8 121.1(14)
C128 C127 P8 119.3(13)
C127 C128 C129 116.3(16)
C127 C128 H128 121.9
C129 C128 H128 121.9
F22 C129 C130 117(2)
F22 C129 C128 122(2)
C130 C129 C128 121.4(17)
C131 C130 C129 120(2)
C131 C130 H130 119.9
C129 C130 H130 119.9
F22D C131 C130 117(2)
F22D C131 C132 125(3)
C130 C131 C132 118(2)
C127 C132 C131 125(2)
C127 C132 H132 117.7
C131 C132 H132 117.7
C138 C133 C134 118.2(15)
C138 C133 P8 119.8(12)
C134 C133 P8 121.9(13)
C133 C134 C135 121(2)
C133 C134 H134 119.6
C135 C134 H134 119.6
F23 C135 C134 123(2)
F23 C135 C136 115.9(17)
C134 C135 C136 121.0(19)
C137 C136 C135 118.2(15)
C137 C136 H136 120.9
C135 C136 H136 120.9
C138 C137 C136 116.0(19)
C138 C137 H137 122.0
C136 C137 H137 122.0
C133 C138 C137 125.7(19)
C133 C138 H138 117.1
C137 C138 H138 117.1
C144 C139 C140 120.5(13)
C144 C139 P8 119.5(10)
C140 C139 P8 120.0(10)
C141 C140 C139 116.7(13)
C141 C140 H140 121.7
C139 C140 H140 121.7
F24 C141 C142 118.7(16)
F24 C141 C140 116.5(14)
C142 C141 C140 124.8(15)
C141 C142 C143 118.2(15)
C141 C142 H142 120.9
C143 C142 H142 120.9
F24D C143 C142 110(3)
F24D C143 C144 129(4)
C142 C143 C144 120.7(13)
C139 C144 C143 119.1(12)
C139 C144 H144 120.5
C143 C144 H144 120.5
C146 C145 C150 119.3(13)
C146 C145 P9 123.6(12)
C150 C145 P9 117.1(11)
C145 C146 C147 117.5(16)
C145 C146 H146 121.2
C147 C146 H146 121.2
F25 C147 C148 122.6(16)
F25 C147 C146 114.6(17)
C148 C147 C146 122.8(16)
C149 C148 C147 117.5(16)
C149 C148 H148 121.3
C147 C148 H148 121.3
C148 C149 F25D 118(2)
C148 C149 C150 122.7(17)
F25D C149 C150 118(2)
C149 C150 C145 119.5(15)
C149 C150 H150 120.3
C145 C150 H150 120.3
C156 C151 C152 120.9(12)
C156 C151 P9 120.8(9)
C152 C151 P9 118.2(10)
C153 C152 C151 116.9(13)
C153 C152 H152 121.5
C151 C152 H152 121.5
F26 C153 C152 118.4(13)
F26 C153 C154 119.1(12)
C152 C153 C154 122.6(11)
C155 C154 C153 118.6(13)
C155 C154 H154 120.7
C153 C154 H154 120.7
C154 C155 C156 120.4(14)
C154 C155 H155 119.8
C156 C155 H155 119.8
C151 C156 C155 120.6(12)
C151 C156 H156 119.7
C155 C156 H156 119.7
C162 C157 C158 119.6(14)
C162 C157 P9 121.9(11)
C158 C157 P9 118.5(10)
C157 C158 C159 119.2(15)
C157 C158 H158 120.4
C159 C158 H158 120.4
F27 C159 C160 116.2(16)
F27 C159 C158 120.5(15)
C160 C159 C158 123.1(15)
C159 C160 C161 115.9(15)
C159 C160 H160 122.1
C161 C160 H160 122.1
C162 C161 C160 121.2(13)
C162 C161 H161 119.4
C160 C161 H161 119.4
C157 C162 C161 120.8(14)
C157 C162 H162 119.6
C161 C162 H162 119.6
C168 C163 C164 118.7(13)
C168 C163 P10 120.1(11)
C164 C163 P10 121.0(11)
C165 C164 C163 117.7(14)
C165 C164 H164 121.2
C163 C164 H164 121.2
F28 C165 C166 118.1(16)
F28 C165 C164 118.7(16)
C166 C165 C164 123.2(16)
C165 C166 C167 118.6(15)
C165 C166 H166 120.7
C167 C166 H166 120.7
F28D C167 C168 125(4)
F28D C167 C166 112(4)
C168 C167 C166 122.0(17)
C167 C168 C163 119.7(15)
C167 C168 H168 120.1
C163 C168 H168 120.1
C174 C169 C170 119.8(17)
C174 C169 P10 118.3(13)
C170 C169 P10 121.9(16)
C169 C170 C171 115(3)
C169 C170 H170 122.4
C171 C170 H170 122.4
C172 C171 C170 127(3)
C172 C171 F29 128(3)
C170 C171 F29 104(3)
C171 C172 C173 117(3)
C171 C172 H172 121.5
C173 C172 H172 121.5
C174 C173 C172 118(3)
C174 C173 H173 121.2
C172 C173 H173 121.2
C169 C174 C173 123(2)
C169 C174 H174 118.3
C173 C174 H174 118.3
C180 C175 C176 124.0(18)
C180 C175 P10 121.3(14)
C176 C175 P10 114.7(15)
C175 C176 C177 117(2)
C175 C176 H176 121.6
C177 C176 H176 121.6
F30 C177 C178 122(2)
F30 C177 C176 118(2)
C178 C177 C176 120(3)
C177 C178 C179 124(2)
C177 C178 H178 117.8
C179 C178 H178 117.8
C178 C179 C180 112(2)
C178 C179 H179 123.9
C180 C179 H179 123.9
C175 C180 C179 121.9(19)
C175 C180 H180 119.0
C179 C180 H180 119.0
C182 C181 C186 118.5(15)
C182 C181 P11 120.1(11)
C186 C181 P11 121.2(11)
C181 C182 C183 119.3(15)
C181 C182 H182 120.3
C183 C182 H182 120.3
F31 C183 C184 119.2(15)
F31 C183 C182 119.6(15)
C184 C183 C182 121.3(16)
C183 C184 C185 118.2(15)
C183 C184 H184 120.9
C185 C184 H184 120.9
C186 C185 C184 118.4(14)
C186 C185 H185 120.8
C184 C185 H185 120.8
C185 C186 C181 124.1(14)
C185 C186 H186 118.0
C181 C186 H186 118.0
C188 C187 C192 119.6(15)
C188 C187 P11 124.5(13)
C192 C187 P11 115.9(11)
C187 C188 C189 117.0(18)
C187 C188 H188 121.5
C189 C188 H188 121.5
F32 C189 C190 124.3(18)
F32 C189 C188 113(2)
C190 C189 C188 122.3(17)
C191 C190 C189 118.6(18)
C191 C190 H190 120.7
C189 C190 H190 120.7
C190 C191 C192 121(2)
C190 C191 H191 119.5
C192 C191 H191 119.5
C191 C192 C187 121.3(17)
C191 C192 H192 119.4
C187 C192 H192 119.4
C198 C193 C194 120.3(14)
C198 C193 P11 120.1(11)
C194 C193 P11 119.6(12)
C195 C194 C193 116.2(18)
C195 C194 H194 121.9
C193 C194 H194 121.9
C196 C195 F33 119.0(19)
C196 C195 C194 124.5(18)
F33 C195 C194 116(2)
C197 C196 C195 118.1(18)
C197 C196 H196 121.0
C195 C196 H196 121.0
F33D C197 C196 113(6)
F33D C197 C198 125(7)
C196 C197 C198 121(2)
C193 C198 C197 120(2)
C193 C198 H198 119.9
C197 C198 H198 119.9
C204 C199 C200 117.4(13)
C204 C199 P12 121.3(11)
C200 C199 P12 121.2(11)
C201 C200 C199 117.1(15)
C201 C200 H200 121.5
C199 C200 H200 121.5
C200 C201 C202 126.2(18)
C200 C201 F34 117.5(16)
C202 C201 F34 116.3(16)
C201 C202 C203 116.2(15)
C201 C202 H202 121.9
C203 C202 H202 121.9
C202 C203 C204 121.1(14)
C202 C203 H203 119.4
C204 C203 H203 119.4
C203 C204 C199 121.7(15)
C203 C204 H204 119.1
C199 C204 H204 119.1
C210 C205 C206 117.6(16)
C210 C205 P12 123.6(12)
C206 C205 P12 118.8(14)
C207 C206 C205 118(2)
C207 C206 H206 121.0
C205 C206 H206 121.0
F35 C207 C208 117(2)
F35 C207 C206 119(2)
C208 C207 C206 123(2)
C207 C208 C209 118.0(18)
C207 C208 H208 121.0
C209 C208 H208 121.0
C208 C209 C210 120(2)
C208 C209 H209 120.1
C210 C209 H209 120.1
C205 C210 C209 122.9(19)
C205 C210 H210 118.6
C209 C210 H210 118.6
C216 C211 C212 119.4(13)
C216 C211 P12 117.0(11)
C212 C211 P12 123.0(11)
C211 C212 C213 115.1(14)
C211 C212 H212 122.4
C213 C212 H212 122.4
C214 C213 F36 122.3(16)
C214 C213 C212 123.1(16)
F36 C213 C212 114.5(15)
C213 C214 C215 121.2(15)
C213 C214 H214 119.4
C215 C214 H214 119.4
C214 C215 C216 119.9(16)
C214 C215 H215 120.0
C216 C215 H215 120.0
C215 C216 C211 121.2(16)
C215 C216 H216 119.4
C211 C216 H216 119.4
O5 Mo1 O34 102.9(4)
O5 Mo1 O19 105.2(4)
O34 Mo1 O19 98.3(4)
O5 Mo1 O17 100.2(4)
O34 Mo1 O17 154.9(4)
O19 Mo1 O17 84.9(4)
O5 Mo1 O29 98.1(4)
O34 Mo1 O29 86.6(4)
O19 Mo1 O29 154.3(4)
O17 Mo1 O29 80.5(4)
O5 Mo1 O41 168.8(4)
O34 Mo1 O41 73.8(3)
O19 Mo1 O41 86.0(3)
O17 Mo1 O41 81.6(3)
O29 Mo1 O41 71.2(3)
O6 Mo2 O17 103.2(4)
O6 Mo2 O30 103.5(4)
O17 Mo2 O30 97.6(4)
O6 Mo2 O18 100.3(4)
O17 Mo2 O18 85.8(4)
O30 Mo2 O18 154.5(3)
O6 Mo2 O31 97.9(4)
O17 Mo2 O31 156.6(3)
O30 Mo2 O31 87.2(4)
O18 Mo2 O31 80.4(4)
O6 Mo2 O42 169.5(4)
O17 Mo2 O42 87.2(3)
O30 Mo2 O42 73.8(3)
O18 Mo2 O42 81.2(3)
O31 Mo2 O42 72.1(3)
O7 Mo3 O18 103.7(4)
O7 Mo3 O32 102.3(4)
O18 Mo3 O32 96.3(4)
O7 Mo3 O19 102.4(4)
O18 Mo3 O19 85.7(4)
O32 Mo3 O19 153.9(3)
O7 Mo3 O33 101.4(4)
O18 Mo3 O33 153.4(4)
O32 Mo3 O33 86.5(4)
O19 Mo3 O33 80.7(3)
O7 Mo3 O43 170.3(4)
O18 Mo3 O43 85.4(3)
O32 Mo3 O43 72.9(3)
O19 Mo3 O43 81.4(3)
O33 Mo3 O43 70.1(3)
O8 Mo4 O20 104.1(4)
O8 Mo4 O29 102.2(4)
O20 Mo4 O29 97.8(4)
O8 Mo4 O37 99.3(4)
O20 Mo4 O37 154.7(3)
O29 Mo4 O37 86.3(4)
O8 Mo4 O23 100.6(4)
O20 Mo4 O23 84.8(3)
O29 Mo4 O23 155.7(4)
O37 Mo4 O23 81.7(3)
O8 Mo4 O41 168.9(4)
O20 Mo4 O41 86.8(3)
O29 Mo4 O41 73.5(3)
O37 Mo4 O41 70.4(3)
O23 Mo4 O41 82.6(3)
O9 Mo5 O24 103.9(4)
O9 Mo5 O35 103.6(4)
O24 Mo5 O35 98.4(4)
O9 Mo5 O20 100.2(4)
O24 Mo5 O20 85.4(3)
O35 Mo5 O20 154.2(4)
O9 Mo5 O30 98.0(4)
O24 Mo5 O30 155.8(4)
O35 Mo5 O30 86.3(3)
O20 Mo5 O30 80.6(3)
O9 Mo5 O42 169.0(4)
O24 Mo5 O42 87.1(3)
O35 Mo5 O42 74.0(3)
O20 Mo5 O42 80.8(3)
O30 Mo5 O42 71.2(3)
O10 Mo6 O21 103.4(4)
O10 Mo6 O31 101.3(4)
O21 Mo6 O31 97.9(4)
O10 Mo6 O25 102.3(4)
O21 Mo6 O25 85.4(4)
O31 Mo6 O25 154.7(4)
O10 Mo6 O35 99.6(4)
O21 Mo6 O35 155.3(4)
O31 Mo6 O35 86.2(4)
O25 Mo6 O35 81.0(3)
O10 Mo6 O42 169.4(3)
O21 Mo6 O42 87.0(3)
O31 Mo6 O42 74.4(3)
O25 Mo6 O42 80.8(3)
O35 Mo6 O42 70.6(3)
O11 Mo7 O36 102.4(4)
O11 Mo7 O26 104.3(4)
O36 Mo7 O26 98.2(4)
O11 Mo7 O32 99.3(4)
O36 Mo7 O32 86.7(3)
O26 Mo7 O32 154.2(4)
O11 Mo7 O21 102.7(4)
O36 Mo7 O21 153.3(4)
O26 Mo7 O21 84.5(4)
O32 Mo7 O21 80.1(3)
O11 Mo7 O43 169.2(4)
O36 Mo7 O43 73.0(3)
O26 Mo7 O43 86.2(3)
O32 Mo7 O43 70.9(3)
O21 Mo7 O43 80.6(3)
O12 Mo8 O33 102.9(4)
O12 Mo8 O22 104.7(4)
O33 Mo8 O22 97.1(4)
O12 Mo8 O36 100.3(4)
O33 Mo8 O36 86.5(4)
O22 Mo8 O36 153.2(4)
O12 Mo8 O27 102.5(4)
O33 Mo8 O27 153.3(4)
O22 Mo8 O27 84.4(3)
O36 Mo8 O27 80.9(3)
O12 Mo8 O43 169.2(4)
O33 Mo8 O43 72.6(3)
O22 Mo8 O43 85.7(3)
O36 Mo8 O43 69.9(3)
O27 Mo8 O43 81.0(3)
O13 Mo9 O28 104.5(4)
O13 Mo9 O37 101.1(4)
O28 Mo9 O37 96.3(4)
O13 Mo9 O22 104.3(4)
O28 Mo9 O22 87.0(4)
O37 Mo9 O22 152.8(4)
O13 Mo9 O34 98.6(4)
O28 Mo9 O34 156.2(4)
O37 Mo9 O34 84.9(4)
O22 Mo9 O34 81.7(3)
O13 Mo9 O41 167.3(3)
O28 Mo9 O41 87.1(3)
O37 Mo9 O41 71.9(3)
O22 Mo9 O41 81.3(3)
O34 Mo9 O41 70.6(3)
O14 Mo10 O23 103.6(4)
O14 Mo10 O40 102.5(4)
O23 Mo10 O40 96.6(4)
O14 Mo10 O38 97.6(4)
O23 Mo10 O38 156.9(4)
O40 Mo10 O38 87.6(4)
O14 Mo10 O24 100.6(4)
O23 Mo10 O24 85.6(3)
O40 Mo10 O24 155.5(4)
O38 Mo10 O24 81.5(3)
O14 Mo10 O44 168.8(4)
O23 Mo10 O44 87.5(3)
O40 Mo10 O44 74.0(3)
O38 Mo10 O44 71.7(3)
O24 Mo10 O44 81.7(3)
O15 Mo11 O25 103.9(4)
O15 Mo11 O38 101.9(4)
O25 Mo11 O38 97.9(4)
O15 Mo11 O26 101.0(4)
O25 Mo11 O26 85.6(4)
O38 Mo11 O26 155.2(4)
O15 Mo11 O39 99.4(4)
O25 Mo11 O39 154.8(4)
O38 Mo11 O39 86.6(4)
O26 Mo11 O39 80.5(4)
O15 Mo11 O44 169.9(4)
O25 Mo11 O44 85.9(3)
O38 Mo11 O44 73.9(3)
O26 Mo11 O44 81.8(3)
O39 Mo11 O44 71.4(3)
O16 Mo12 O27 104.6(4)
O16 Mo12 O39 102.1(4)
O27 Mo12 O39 98.8(4)
O16 Mo12 O40 98.0(4)
O27 Mo12 O40 154.8(4)
O39 Mo12 O40 87.1(4)
O16 Mo12 O28 101.3(4)
O27 Mo12 O28 85.7(4)
O39 Mo12 O28 154.2(3)
O40 Mo12 O28 78.9(3)
O16 Mo12 O44 167.7(4)
O27 Mo12 O44 87.5(3)
O39 Mo12 O44 73.2(3)
O40 Mo12 O44 70.7(3)
O28 Mo12 O44 81.7(3)
O45 Mo13 O57 102.7(4)
O45 Mo13 O69 102.2(4)
O57 Mo13 O69 98.9(4)
O45 Mo13 O74 99.0(4)
O57 Mo13 O74 155.8(4)
O69 Mo13 O74 86.9(4)
O45 Mo13 O59 101.4(4)
O57 Mo13 O59 84.8(4)
O69 Mo13 O59 154.7(4)
O74 Mo13 O59 80.5(4)
O45 Mo13 O81 170.0(4)
O57 Mo13 O81 87.2(3)
O69 Mo13 O81 74.2(3)
O74 Mo13 O81 71.8(3)
O59 Mo13 O81 81.1(3)
O46 Mo14 O58 103.0(4)
O46 Mo14 O71 101.6(4)
O58 Mo14 O71 97.2(4)
O46 Mo14 O70 99.6(4)
O58 Mo14 O70 155.4(4)
O71 Mo14 O70 87.6(4)
O46 Mo14 O57 101.2(4)
O58 Mo14 O57 85.2(4)
O71 Mo14 O57 156.0(4)
O70 Mo14 O57 81.0(4)
O46 Mo14 O82 170.1(4)
O58 Mo14 O82 86.5(3)
O71 Mo14 O82 73.9(3)
O70 Mo14 O82 71.6(3)
O57 Mo14 O82 82.4(3)
O47 Mo15 O59 103.2(4)
O47 Mo15 O73 101.6(4)
O59 Mo15 O73 97.9(4)
O47 Mo15 O58 101.8(4)
O59 Mo15 O58 85.9(4)
O73 Mo15 O58 154.7(4)
O47 Mo15 O72 99.9(4)
O59 Mo15 O72 155.2(4)
O73 Mo15 O72 86.1(4)
O58 Mo15 O72 80.6(3)
O47 Mo15 O83 169.3(4)
O59 Mo15 O83 87.1(4)
O73 Mo15 O83 73.6(3)
O58 Mo15 O83 81.7(3)
O72 Mo15 O83 70.5(3)
O48 Mo16 O63 104.5(4)
O48 Mo16 O77 103.5(5)
O63 Mo16 O77 98.0(4)
O48 Mo16 O60 101.1(4)
O63 Mo16 O60 86.1(4)
O77 Mo16 O60 153.1(4)
O48 Mo16 O69 98.1(4)
O63 Mo16 O69 155.5(4)
O77 Mo16 O69 85.7(4)
O60 Mo16 O69 80.2(3)
O48 Mo16 O81 168.0(4)
O63 Mo16 O81 87.4(4)
O77 Mo16 O81 72.9(4)
O60 Mo16 O81 80.8(3)
O69 Mo16 O81 70.4(3)
O49 Mo17 O60 104.5(4)
O49 Mo17 O70 102.5(4)
O60 Mo17 O70 97.2(4)
O49 Mo17 O75 99.2(4)
O60 Mo17 O75 154.4(4)
O70 Mo17 O75 86.8(4)
O49 Mo17 O64 101.0(4)
O60 Mo17 O64 85.0(4)
O70 Mo17 O64 155.0(4)
O75 Mo17 O64 81.2(4)
O49 Mo17 O82 168.2(4)
O60 Mo17 O82 87.0(4)
O70 Mo17 O82 73.1(3)
O75 Mo17 O82 69.9(3)
O64 Mo17 O82 82.2(3)
O50 Mo18 O65 104.7(4)
O50 Mo18 O75 102.1(5)
O65 Mo18 O75 95.5(4)
O50 Mo18 O61 102.8(4)
O65 Mo18 O61 87.4(4)
O75 Mo18 O61 153.3(4)
O50 Mo18 O71 98.0(4)
O65 Mo18 O71 156.3(4)
O75 Mo18 O71 86.2(4)
O61 Mo18 O71 81.0(4)
O50 Mo18 O82 167.6(4)
O65 Mo18 O82 87.0(3)
O75 Mo18 O82 72.0(3)
O61 Mo18 O82 81.7(3)
O71 Mo18 O82 71.0(3)
O51 Mo19 O61 104.9(4)
O51 Mo19 O72 101.8(4)
O61 Mo19 O72 97.7(4)
O51 Mo19 O66 103.4(4)
O61 Mo19 O66 85.5(4)
O72 Mo19 O66 152.9(4)
O51 Mo19 O76 98.4(4)
O61 Mo19 O76 154.8(4)
O72 Mo19 O76 86.8(4)
O66 Mo19 O76 79.7(4)
O51 Mo19 O83 167.6(4)
O61 Mo19 O83 86.9(3)
O72 Mo19 O83 72.5(3)
O66 Mo19 O83 80.8(3)
O76 Mo19 O83 70.7(3)
O52 Mo20 O67 103.8(5)
O52 Mo20 O76 101.7(5)
O67 Mo20 O76 98.2(5)
O52 Mo20 O62 101.6(4)
O67 Mo20 O62 85.4(4)
O76 Mo20 O62 154.8(4)
O52 Mo20 O73 97.9(4)
O67 Mo20 O73 155.6(4)
O76 Mo20 O73 87.9(4)
O62 Mo20 O73 79.5(4)
O52 Mo20 O83 168.4(4)
O67 Mo20 O83 87.7(4)
O76 Mo20 O83 74.6(4)
O62 Mo20 O83 80.6(3)
O73 Mo20 O83 71.2(3)
O53 Mo21 O62 104.9(4)
O53 Mo21 O74 101.6(4)
O62 Mo21 O74 98.9(4)
O53 Mo21 O68 101.8(4)
O62 Mo21 O68 85.0(4)
O74 Mo21 O68 154.5(4)
O53 Mo21 O77 98.7(5)
O62 Mo21 O77 154.3(4)
O74 Mo21 O77 86.1(4)
O68 Mo21 O77 80.2(4)
O53 Mo21 O81 168.5(4)
O62 Mo21 O81 86.4(4)
O74 Mo21 O81 73.9(3)
O68 Mo21 O81 81.2(3)
O77 Mo21 O81 70.7(4)
O54 Mo22 O64 104.4(5)
O54 Mo22 O78 102.5(5)
O64 Mo22 O78 97.1(4)
O54 Mo22 O63 102.0(5)
O64 Mo22 O63 86.2(4)
O78 Mo22 O63 153.6(4)
O54 Mo22 O80 99.9(4)
O64 Mo22 O80 154.1(4)
O78 Mo22 O80 86.0(4)
O63 Mo22 O80 80.2(4)
O54 Mo22 O84 168.7(4)
O64 Mo22 O84 86.6(4)
O78 Mo22 O84 73.2(3)
O63 Mo22 O84 80.9(4)
O80 Mo22 O84 69.7(4)
O55 Mo23 O66 105.5(5)
O55 Mo23 O79 102.6(5)
O66 Mo23 O79 97.6(4)
O55 Mo23 O78 97.6(5)
O66 Mo23 O78 154.9(4)
O79 Mo23 O78 86.5(4)
O55 Mo23 O65 101.1(4)
O66 Mo23 O65 85.8(4)
O79 Mo23 O65 154.1(4)
O78 Mo23 O65 80.2(4)
O55 Mo23 O84 167.8(4)
O66 Mo23 O84 86.4(4)
O79 Mo23 O84 72.6(3)
O78 Mo23 O84 71.1(3)
O65 Mo23 O84 82.1(3)
O56 Mo24 O68 104.6(5)
O56 Mo24 O80 102.1(5)
O68 Mo24 O80 98.3(4)
O56 Mo24 O67 101.2(5)
O68 Mo24 O67 85.4(4)
O80 Mo24 O67 154.6(4)
O56 Mo24 O79 98.9(5)
O68 Mo24 O79 154.7(4)
O80 Mo24 O79 85.7(4)
O67 Mo24 O79 80.9(4)
O56 Mo24 O84 168.7(5)
O68 Mo24 O84 86.3(4)
O80 Mo24 O84 72.9(4)
O67 Mo24 O84 82.4(4)
O79 Mo24 O84 70.9(3)
Au2 O1 Au4 126.2(4)
Au2 O1 Au3 109.3(3)
Au4 O1 Au3 123.6(4)
Au2 O1 Au1 89.0(3)
Au4 O1 Au1 85.4(3)
Au3 O1 Au1 86.4(3)
Au12 O2 Au10 116.2(4)
Au12 O2 Au11 126.4(4)
Au10 O2 Au11 117.4(4)
Au12 O2 Au9 94.7(3)
Au10 O2 Au9 88.4(3)
Au11 O2 Au9 86.0(3)
Au6 O3 Au5 92.4(3)
Au7 O4 Au8 92.8(4)
Mo2 O17 Mo1 150.7(5)
Mo3 O18 Mo2 151.1(5)
Mo1 O19 Mo3 152.4(5)
Mo4 O20 Mo5 152.0(4)
Mo6 O21 Mo7 151.5(5)
Mo8 O22 Mo9 152.5(5)
Mo10 O23 Mo4 150.0(5)
Mo5 O24 Mo10 150.8(5)
Mo11 O25 Mo6 151.8(5)
Mo7 O26 Mo11 151.6(5)
Mo12 O27 Mo8 152.2(5)
Mo9 O28 Mo12 148.6(5)
Mo4 O29 Mo1 125.6(5)
Mo2 O30 Mo5 124.8(4)
Mo6 O31 Mo2 124.2(4)
Mo3 O32 Mo7 126.4(4)
Mo8 O33 Mo3 128.3(5)
Mo1 O34 Mo9 125.9(5)
Mo5 O35 Mo6 125.7(5)
Mo7 O36 Mo8 127.9(4)
Mo9 O37 Mo4 127.4(4)
Mo11 O38 Mo10 124.6(5)
Mo12 O39 Mo11 126.1(4)
Mo10 O40 Mo12 125.1(5)
P13 O41 Mo4 125.2(5)
P13 O41 Mo1 125.5(5)
Mo4 O41 Mo1 89.7(3)
P13 O41 Mo9 125.5(4)
Mo4 O41 Mo9 90.2(3)
Mo1 O41 Mo9 89.6(3)
P13 O42 Mo2 125.2(5)
P13 O42 Mo5 126.5(5)
Mo2 O42 Mo5 90.1(3)
P13 O42 Mo6 124.7(4)
Mo2 O42 Mo6 89.2(3)
Mo5 O42 Mo6 89.7(3)
P13 O43 Mo7 126.4(5)
P13 O43 Mo3 125.2(4)
Mo7 O43 Mo3 89.7(3)
P13 O43 Mo8 125.7(5)
Mo7 O43 Mo8 89.1(3)
Mo3 O43 Mo8 89.0(3)
P13 O44 Mo10 126.6(4)
P13 O44 Mo11 125.6(4)
Mo10 O44 Mo11 89.7(3)
P13 O44 Mo12 124.3(5)
Mo10 O44 Mo12 90.0(2)
Mo11 O44 Mo12 89.3(3)
Mo13 O57 Mo14 151.7(5)
Mo14 O58 Mo15 150.6(5)
Mo15 O59 Mo13 150.3(5)
Mo17 O60 Mo16 151.3(5)
Mo19 O61 Mo18 151.0(5)
Mo21 O62 Mo20 151.2(5)
Mo16 O63 Mo22 150.4(5)
Mo22 O64 Mo17 151.1(5)
Mo18 O65 Mo23 148.8(6)
Mo23 O66 Mo19 151.8(5)
Mo20 O67 Mo24 150.6(5)
Mo24 O68 Mo21 151.6(5)
Mo13 O69 Mo16 125.7(5)
Mo17 O70 Mo14 125.9(5)
Mo14 O71 Mo18 125.3(5)
Mo19 O72 Mo15 127.4(5)
Mo15 O73 Mo20 125.3(5)
Mo21 O74 Mo13 125.0(5)
Mo18 O75 Mo17 128.1(5)
Mo20 O76 Mo19 125.6(5)
Mo16 O77 Mo21 127.0(5)
Mo22 O78 Mo23 126.2(5)
Mo23 O79 Mo24 126.8(5)
Mo24 O80 Mo22 127.7(5)
P14 O81 Mo13 126.7(5)
P14 O81 Mo21 125.7(5)
Mo13 O81 Mo21 89.3(3)
P14 O81 Mo16 124.5(5)
Mo13 O81 Mo16 89.7(3)
Mo21 O81 Mo16 89.4(3)
P14 O82 Mo14 125.8(4)
P14 O82 Mo18 126.0(4)
Mo14 O82 Mo18 89.7(3)
P14 O82 Mo17 124.7(5)
Mo14 O82 Mo17 89.3(3)
Mo18 O82 Mo17 89.9(3)
P14 O83 Mo15 125.7(4)
P14 O83 Mo20 126.1(5)
Mo15 O83 Mo20 89.9(3)
P14 O83 Mo19 125.0(5)
Mo15 O83 Mo19 89.6(3)
Mo20 O83 Mo19 89.0(3)
P14 O84 Mo24 125.9(5)
P14 O84 Mo22 126.0(5)
Mo24 O84 Mo22 89.8(3)
P14 O84 Mo23 124.6(5)
Mo24 O84 Mo23 89.7(3)
Mo22 O84 Mo23 89.4(3)
C1 P1 C7 105.4(6)
C1 P1 C13 105.0(6)
C7 P1 C13 108.1(6)
C1 P1 Au1 114.1(4)
C7 P1 Au1 112.5(4)
C13 P1 Au1 111.2(4)
C31 P2 C19 104.6(6)
C31 P2 C25 108.3(7)
C19 P2 C25 106.7(6)
C31 P2 Au2 114.9(5)
C19 P2 Au2 107.8(5)
C25 P2 Au2 113.9(5)
C49 P3 C43 109.2(7)
C49 P3 C37 102.7(7)
C43 P3 C37 101.4(7)
C49 P3 Au3 110.7(5)
C43 P3 Au3 116.1(5)
C37 P3 Au3 115.6(4)
C61 P4 C55 106.2(6)
C61 P4 C67 105.0(6)
C55 P4 C67 106.5(7)
C61 P4 Au4 115.2(4)
C55 P4 Au4 112.9(5)
C67 P4 Au4 110.5(4)
C73 P5 C79 106.8(6)
C73 P5 C85 106.4(6)
C79 P5 C85 104.0(6)
C73 P5 Au5 110.5(4)
C79 P5 Au5 112.4(4)
C85 P5 Au5 116.0(5)
C91 P6 C103 109.4(6)
C91 P6 C97 103.5(6)
C103 P6 C97 103.3(6)
C91 P6 Au6 111.9(5)
C103 P6 Au6 111.9(4)
C97 P6 Au6 116.1(4)
C115 P7 C109 104.7(7)
C115 P7 C121 103.8(7)
C109 P7 C121 107.6(9)
C115 P7 Au7 113.8(5)
C109 P7 Au7 114.0(6)
C121 P7 Au7 112.1(6)
C127 P8 C139 106.9(7)
C127 P8 C133 106.7(7)
C139 P8 C133 105.2(6)
C127 P8 Au8 110.9(5)
C139 P8 Au8 114.4(4)
C133 P8 Au8 112.1(4)
C145 P9 C157 106.8(7)
C145 P9 C151 105.7(6)
C157 P9 C151 106.7(6)
C145 P9 Au9 110.7(5)
C157 P9 Au9 113.7(4)
C151 P9 Au9 112.7(5)
C169 P10 C163 107.6(7)
C169 P10 C175 103.7(9)
C163 P10 C175 102.7(7)
C169 P10 Au10 116.6(5)
C163 P10 Au10 114.2(5)
C175 P10 Au10 110.7(5)
C187 P11 C181 105.5(7)
C187 P11 C193 108.2(7)
C181 P11 C193 105.3(6)
C187 P11 Au11 109.1(6)
C181 P11 Au11 118.4(4)
C193 P11 Au11 109.9(5)
C205 P12 C199 110.4(8)
C205 P12 C211 102.9(7)
C199 P12 C211 108.7(7)
C205 P12 Au12 114.1(5)
C199 P12 Au12 111.7(5)
C211 P12 Au12 108.6(5)
O43 P13 O42 110.4(5)
O43 P13 O44 109.9(5)
O42 P13 O44 108.3(5)
O43 P13 O41 109.6(5)
O42 P13 O41 109.1(5)
O44 P13 O41 109.4(5)
O82 P14 O83 109.2(5)
O82 P14 O84 110.0(5)
O83 P14 O84 110.1(5)
O82 P14 O81 109.8(5)
O83 P14 O81 108.5(5)
O84 P14 O81 109.3(5)

loop_
_geom_bond_atom_site_label_1
_geom_bond_atom_site_label_2
_geom_bond_distance
Au1 O1 2.138(8)
Au1 P1 2.211(3)
Au1 Au4 2.8582(7)
Au1 Au3 2.8978(7)
Au1 Au2 2.9513(7)
Au2 O1 2.071(8)
Au2 P2 2.206(4)
Au3 O1 2.095(8)
Au3 P3 2.213(3)
Au4 O1 2.078(8)
Au4 P4 2.202(3)
Au5 O3 2.098(8)
Au5 P5 2.206(3)
Au5 Au6 3.0032(7)
Au5 Au7 3.2921(7)
Au6 O3 2.065(8)
Au6 P6 2.220(3)
Au6 Au8 3.3454(7)
Au7 O4 2.081(9)
Au7 P7 2.212(4)
Au7 Au8 3.0273(8)
Au8 O4 2.100(9)
Au8 P8 2.218(3)
Au9 O2 2.117(7)
Au9 P9 2.215(3)
Au9 Au11 2.8719(8)
Au9 Au10 2.9293(8)
Au9 Au12 3.0815(7)
Au10 O2 2.084(8)
Au10 P10 2.204(3)
Au11 O2 2.093(8)
Au11 P11 2.210(4)
Au12 O2 2.072(9)
Au12 P12 2.219(3)
C1 C6 1.373(17)
C1 C2 1.389(19)
C1 P1 1.785(13)
C2 C3 1.41(2)
C2 H2 0.9500
C3 F1 1.33(2)
C3 C4 1.34(2)
C4 C5 1.32(2)
C4 H4 0.9500
C5 F1D 1.20(4)
C5 C6 1.42(2)
C6 H6 0.9500
C7 C12 1.375(17)
C7 C8 1.403(16)
C7 P1 1.801(13)
C8 C9 1.371(18)
C8 H8 0.9500
C9 F2 1.342(15)
C9 C10 1.39(2)
C10 C11 1.402(19)
C10 H10 0.9500
C11 C12 1.389(17)
C11 H11 0.9500
C12 H12 0.9500
C13 C18 1.35(2)
C13 C14 1.44(2)
C13 P1 1.821(13)
C14 C15 1.38(2)
C14 H14 0.9500
C15 F3 1.32(3)
C15 C16 1.36(3)
C16 C17 1.35(3)
C16 H16 0.9500
C17 F3D 1.29(3)
C17 C18 1.37(2)
C18 H18 0.9500
C19 C24 1.356(19)
C19 C20 1.390(19)
C19 P2 1.822(15)
C20 C21 1.40(2)
C20 H20 0.9500
C21 F4 1.32(2)
C21 C22 1.39(3)
C22 C23 1.39(2)
C22 H22 0.9500
C23 F4D 1.25(4)
C23 C24 1.44(2)
C24 H24 0.9500
C25 C26 1.36(2)
C25 C30 1.37(2)
C25 P2 1.832(14)
C26 C27 1.42(2)
C26 H26 0.9500
C27 C28 1.34(2)
C27 F5 1.39(2)
C28 C29 1.43(2)
C28 H28 0.9500
C29 C30 1.31(2)
C29 H29 0.9500
C30 H30 0.9500
C31 C32 1.35(2)
C31 C36 1.404(19)
C31 P2 1.811(13)
C32 C33 1.38(3)
C32 H32 0.9500
C33 C34 1.37(3)
C33 F6 1.42(2)
C34 C35 1.40(3)
C34 H34 0.9500
C35 C36 1.37(2)
C35 H35 0.9500
C36 H36 0.9500
C37 C38 1.37(2)
C37 C42 1.38(2)
C37 P3 1.832(13)
C38 C39 1.35(2)
C38 H38 0.9500
C39 C40 1.32(3)
C39 F7 1.38(2)
C40 C41 1.39(2)
C40 H40 0.9500
C41 C42 1.43(2)
C41 H41 0.9500
C42 H42 0.9500
C43 C48 1.36(2)
C43 C44 1.39(2)
C43 P3 1.819(15)
C44 C45 1.39(2)
C44 H44 0.9500
C45 C46 1.35(3)
C45 F8 1.36(2)
C46 C47 1.34(2)
C46 H46 0.9500
C47 C48 1.39(2)
C47 H47 0.9500
C48 H48 0.9500
C49 C54 1.37(2)
C49 C50 1.39(2)
C49 P3 1.808(14)
C50 C51 1.36(2)
C50 H50 0.9500
C51 F9 1.34(2)
C51 C52 1.37(3)
C52 C53 1.33(3)
C52 H52 0.9500
C53 C54 1.37(2)
C53 H53 0.9500
C54 H54 0.9500
C55 C56 1.36(2)
C55 C60 1.396(19)
C55 P4 1.835(13)
C56 C57 1.41(3)
C56 H56 0.9500
C57 C58 1.32(3)
C57 F10 1.34(2)
C58 C59 1.42(3)
C58 H58 0.9500
C59 F10D 1.17(4)
C59 C60 1.39(2)
C60 H60 0.9500
C61 C66 1.369(18)
C61 C62 1.384(19)
C61 P4 1.825(13)
C62 C63 1.34(2)
C62 H62 0.9500
C63 F11 1.37(2)
C63 C64 1.38(2)
C64 C65 1.39(2)
C64 H64 0.9500
C65 C66 1.38(2)
C65 H65 0.9500
C66 H66 0.9500
C67 C68 1.37(2)
C67 C72 1.39(2)
C67 P4 1.836(13)
C68 C69 1.36(2)
C68 H68 0.9500
C69 F12 1.34(2)
C69 C70 1.37(3)
C70 C71 1.36(4)
C70 H70 0.9500
C71 C72 1.42(3)
C71 H71 0.9500
C72 H72 0.9500
C73 C74 1.345(18)
C73 C78 1.396(19)
C73 P5 1.807(13)
C74 C75 1.40(2)
C74 H74 0.9500
C75 F13 1.30(2)
C75 C76 1.39(2)
C76 C77 1.44(2)
C76 H76 0.9500
C77 F13D 1.14(4)
C77 C78 1.39(2)
C78 H78 0.9500
C79 C84 1.36(2)
C79 C80 1.43(2)
C79 P5 1.818(13)
C80 C81 1.42(3)
C80 H80 0.9500
C81 C82 1.31(3)
C81 F14 1.43(3)
C82 C83 1.36(3)
C82 H82 0.9500
C83 C84 1.373(19)
C83 H83 0.9500
C84 H84 0.9500
C85 C86 1.368(19)
C85 C90 1.374(18)
C85 P5 1.830(14)
C86 C87 1.36(2)
C86 H86 0.9500
C87 F15 1.310(19)
C87 C88 1.36(2)
C88 C89 1.38(2)
C88 H88 0.9500
C89 F15D 1.15(5)
C89 C90 1.40(2)
C90 H90 0.9500
C91 C96 1.33(2)
C91 C92 1.384(19)
C91 P6 1.800(14)
C92 C93 1.40(2)
C92 H92 0.9500
C93 F16 1.30(2)
C93 C94 1.40(3)
C94 C95 1.33(3)
C94 H94 0.9500
C95 F16D 1.23(4)
C95 C96 1.42(2)
C96 H96 0.9500
C97 C102 1.39(2)
C97 C98 1.396(18)
C97 P6 1.820(13)
C98 C99 1.35(2)
C98 H98 0.9500
C99 F17 1.353(18)
C99 C100 1.37(2)
C100 C101 1.40(2)
C100 H100 0.9500
C101 C102 1.39(2)
C101 H101 0.9500
C102 H102 0.9500
C103 C104 1.368(18)
C103 C108 1.408(18)
C103 P6 1.810(14)
C104 C105 1.378(18)
C104 H104 0.9500
C105 F18 1.320(16)
C105 C106 1.37(2)
C106 C107 1.38(2)
C106 H106 0.9500
C107 F18D 1.25(4)
C107 C108 1.38(2)
C108 H108 0.9500
C109 C114 1.38(2)
C109 C110 1.42(2)
C109 P7 1.823(16)
C110 C111 1.37(2)
C110 H110 0.9500
C111 F19 1.22(3)
C111 C112 1.37(4)
C112 C113 1.34(4)
C112 H112 0.9500
C113 F19D 1.28(4)
C113 C114 1.43(3)
C114 H114 0.9500
C115 C120 1.376(19)
C115 C116 1.38(2)
C115 P7 1.802(14)
C116 C117 1.36(2)
C116 H116 0.9500
C117 C118 1.37(3)
C117 F20 1.39(2)
C118 C119 1.38(3)
C118 H118 0.9500
C119 C120 1.39(2)
C119 H119 0.9500
C120 H120 0.9500
C121 C122 1.34(2)
C121 C126 1.41(2)
C121 P7 1.823(16)
C122 C123 1.39(2)
C122 H122 0.9500
C123 F21 1.23(3)
C123 C124 1.38(3)
C124 C125 1.47(4)
C124 H124 0.9500
C125 F21D 1.15(4)
C125 C126 1.42(3)
C126 H126 0.9500
C127 C132 1.34(2)
C127 C128 1.37(2)
C127 P8 1.825(17)
C128 C129 1.41(3)
C128 H128 0.9500
C129 F22 1.33(3)
C129 C130 1.40(3)
C130 C131 1.30(3)
C130 H130 0.9500
C131 F22D 1.18(3)
C131 C132 1.38(2)
C132 H132 0.9500
C133 C138 1.31(2)
C133 C134 1.33(2)
C133 P8 1.843(14)
C134 C135 1.34(2)
C134 H134 0.9500
C135 F23 1.34(2)
C135 C136 1.39(3)
C136 C137 1.38(3)
C136 H136 0.9500
C137 C138 1.369(19)
C137 H137 0.9500
C138 H138 0.9500
C139 C144 1.382(17)
C139 C140 1.399(18)
C139 P8 1.826(14)
C140 C141 1.37(2)
C140 H140 0.9500
C141 F24 1.337(17)
C141 C142 1.35(2)
C142 C143 1.36(2)
C142 H142 0.9500
C143 F24D 1.18(4)
C143 C144 1.404(18)
C144 H144 0.9500
C145 C146 1.35(2)
C145 C150 1.39(2)
C145 P9 1.803(13)
C146 C147 1.44(2)
C146 H146 0.9500
C147 F25 1.29(2)
C147 C148 1.34(2)
C148 C149 1.32(2)
C148 H148 0.9500
C149 F25D 1.34(4)
C149 C150 1.39(2)
C150 H150 0.9500
C151 C156 1.354(18)
C151 C152 1.404(16)
C151 P9 1.828(12)
C152 C153 1.376(19)
C152 H152 0.9500
C153 F26 1.339(13)
C153 C154 1.39(2)
C154 C155 1.36(2)
C154 H154 0.9500
C155 C156 1.386(19)
C155 H155 0.9500
C156 H156 0.9500
C157 C162 1.364(17)
C157 C158 1.38(2)
C157 P9 1.819(14)
C158 C159 1.38(2)
C158 H158 0.9500
C159 F27 1.343(18)
C159 C160 1.38(2)
C160 C161 1.41(2)
C160 H160 0.9500
C161 C162 1.38(2)
C161 H161 0.9500
C162 H162 0.9500
C163 C168 1.42(2)
C163 C164 1.416(19)
C163 P10 1.785(13)
C164 C165 1.41(2)
C164 H164 0.9500
C165 F28 1.320(19)
C165 C166 1.33(2)
C166 C167 1.40(2)
C166 H166 0.9500
C167 F28D 1.10(7)
C167 C168 1.36(2)
C168 H168 0.9500
C169 C174 1.37(3)
C169 C170 1.37(3)
C169 P10 1.768(15)
C170 C171 1.47(4)
C170 H170 0.9500
C171 C172 1.30(6)
C171 F29 1.53(4)
C172 C173 1.43(5)
C172 H172 0.9500
C173 C174 1.42(3)
C173 H173 0.9500
C174 H174 0.9500
C175 C180 1.34(2)
C175 C176 1.34(2)
C175 P10 1.824(15)
C176 C177 1.43(3)
C176 H176 0.9500
C177 F30 1.32(3)
C177 C178 1.35(3)
C178 C179 1.41(3)
C178 H178 0.9500
C179 C180 1.47(3)
C179 H179 0.9500
C180 H180 0.9500
C181 C182 1.36(2)
C181 C186 1.385(18)
C181 P11 1.816(15)
C182 C183 1.41(2)
C182 H182 0.9500
C183 F31 1.345(19)
C183 C184 1.38(2)
C184 C185 1.42(2)
C184 H184 0.9500
C185 C186 1.34(2)
C185 H185 0.9500
C186 H186 0.9500
C187 C188 1.35(2)
C187 C192 1.43(2)
C187 P11 1.794(15)
C188 C189 1.45(2)
C188 H188 0.9500
C189 F32 1.35(2)
C189 C190 1.40(3)
C190 C191 1.34(3)
C190 H190 0.9500
C191 C192 1.38(2)
C191 H191 0.9500
C192 H192 0.9500
C193 C198 1.34(2)
C193 C194 1.41(2)
C193 P11 1.837(13)
C194 C195 1.37(3)
C194 H194 0.9500
C195 C196 1.35(3)
C195 F33 1.37(2)
C196 C197 1.34(4)
C196 H196 0.9500
C197 F33D 1.06(17)
C197 C198 1.41(3)
C198 H198 0.9500
C199 C204 1.365(19)
C199 C200 1.43(2)
C199 P12 1.817(14)
C200 C201 1.32(2)
C200 H200 0.9500
C201 C202 1.36(2)
C201 F34 1.41(2)
C202 C203 1.36(2)
C202 H202 0.9500
C203 C204 1.361(19)
C203 H203 0.9500
C204 H204 0.9500
C205 C210 1.35(3)
C205 C206 1.40(2)
C205 P12 1.800(16)
C206 C207 1.39(3)
C206 H206 0.9500
C207 F35 1.32(2)
C207 C208 1.34(3)
C208 C209 1.35(3)
C208 H208 0.9500
C209 C210 1.38(3)
C209 H209 0.9500
C210 H210 0.9500
C211 C216 1.395(18)
C211 C212 1.42(2)
C211 P12 1.820(13)
C212 C213 1.45(2)
C212 H212 0.9500
C213 C214 1.32(2)
C213 F36 1.328(18)
C214 C215 1.34(3)
C214 H214 0.9500
C215 C216 1.38(2)
C215 H215 0.9500
C216 H216 0.9500
Mo1 O5 1.693(8)
Mo1 O34 1.822(8)
Mo1 O19 1.826(8)
Mo1 O17 1.997(8)
Mo1 O29 1.998(10)
Mo1 O41 2.429(8)
Mo2 O6 1.680(8)
Mo2 O17 1.832(8)
Mo2 O30 1.854(9)
Mo2 O18 1.983(8)
Mo2 O31 2.018(8)
Mo2 O42 2.413(8)
Mo3 O7 1.687(8)
Mo3 O18 1.834(8)
Mo3 O32 1.850(8)
Mo3 O19 1.977(8)
Mo3 O33 2.003(8)
Mo3 O43 2.435(8)
Mo4 O8 1.663(8)
Mo4 O20 1.829(8)
Mo4 O29 1.852(9)
Mo4 O37 1.976(8)
Mo4 O23 2.000(8)
Mo4 O41 2.426(9)
Mo5 O9 1.683(9)
Mo5 O24 1.804(8)
Mo5 O35 1.828(9)
Mo5 O20 1.985(8)
Mo5 O30 2.006(8)
Mo5 O42 2.419(8)
Mo6 O10 1.686(8)
Mo6 O21 1.817(9)
Mo6 O31 1.834(8)
Mo6 O25 1.995(8)
Mo6 O35 2.021(9)
Mo6 O42 2.436(8)
Mo7 O11 1.673(9)
Mo7 O36 1.820(9)
Mo7 O26 1.834(9)
Mo7 O32 1.991(8)
Mo7 O21 2.018(8)
Mo7 O43 2.429(8)
Mo8 O12 1.673(9)
Mo8 O33 1.805(8)
Mo8 O22 1.847(9)
Mo8 O36 1.991(9)
Mo8 O27 2.010(9)
Mo8 O43 2.454(8)
Mo9 O13 1.655(8)
Mo9 O28 1.832(8)
Mo9 O37 1.862(8)
Mo9 O22 1.947(9)
Mo9 O34 2.024(8)
Mo9 O41 2.434(8)
Mo10 O14 1.709(9)
Mo10 O23 1.831(7)
Mo10 O40 1.863(9)
Mo10 O38 2.000(9)
Mo10 O24 2.002(8)
Mo10 O44 2.411(8)
Mo11 O15 1.701(8)
Mo11 O25 1.809(8)
Mo11 O38 1.846(10)
Mo11 O26 1.987(9)
Mo11 O39 2.007(8)
Mo11 O44 2.420(8)
Mo12 O16 1.657(8)
Mo12 O27 1.805(9)
Mo12 O39 1.835(8)
Mo12 O40 2.012(9)
Mo12 O28 2.021(9)
Mo12 O44 2.454(7)
Mo13 O45 1.689(8)
Mo13 O57 1.817(9)
Mo13 O69 1.834(9)
Mo13 O74 2.001(9)
Mo13 O59 2.005(9)
Mo13 O81 2.417(8)
Mo14 O46 1.697(8)
Mo14 O58 1.825(8)
Mo14 O71 1.847(9)
Mo14 O70 1.982(9)
Mo14 O57 1.984(9)
Mo14 O82 2.428(8)
Mo15 O47 1.671(9)
Mo15 O59 1.821(9)
Mo15 O73 1.852(9)
Mo15 O58 1.987(8)
Mo15 O72 2.010(8)
Mo15 O83 2.427(9)
Mo16 O48 1.664(9)
Mo16 O63 1.814(9)
Mo16 O77 1.827(10)
Mo16 O60 2.004(9)
Mo16 O69 2.024(9)
Mo16 O81 2.455(9)
Mo17 O49 1.683(9)
Mo17 O60 1.806(9)
Mo17 O70 1.860(9)
Mo17 O75 1.985(9)
Mo17 O64 2.000(8)
Mo17 O82 2.444(9)
Mo18 O50 1.667(9)
Mo18 O65 1.821(9)
Mo18 O75 1.850(10)
Mo18 O61 1.974(9)
Mo18 O71 2.016(8)
Mo18 O82 2.438(8)
Mo19 O51 1.686(9)
Mo19 O61 1.822(9)
Mo19 O72 1.827(8)
Mo19 O66 1.978(9)
Mo19 O76 2.028(10)
Mo19 O83 2.458(9)
Mo20 O52 1.674(10)
Mo20 O67 1.818(10)
Mo20 O76 1.820(9)
Mo20 O62 2.006(9)
Mo20 O73 2.009(9)
Mo20 O83 2.427(8)
Mo21 O53 1.662(9)
Mo21 O62 1.822(9)
Mo21 O74 1.840(9)
Mo21 O68 1.999(9)
Mo21 O77 2.011(10)
Mo21 O81 2.431(9)
Mo22 O54 1.686(10)
Mo22 O64 1.809(8)
Mo22 O78 1.868(9)
Mo22 O63 1.984(9)
Mo22 O80 2.008(10)
Mo22 O84 2.446(10)
Mo23 O55 1.672(9)
Mo23 O66 1.844(10)
Mo23 O79 1.847(9)
Mo23 O78 1.994(10)
Mo23 O65 2.013(9)
Mo23 O84 2.451(8)
Mo24 O56 1.671(9)
Mo24 O68 1.821(9)
Mo24 O80 1.822(10)
Mo24 O67 1.993(10)
Mo24 O79 1.996(9)
Mo24 O84 2.425(9)
O41 P13 1.544(8)
O42 P13 1.540(8)
O43 P13 1.524(9)
O44 P13 1.542(8)
O81 P14 1.533(9)
O82 P14 1.523(9)
O83 P14 1.529(10)
O84 P14 1.530(9)
